data_4088909
loop_
_publ_author_name
'Bru\~na, Sonia'
'Garrido-Castro, Alberto F.'
'Perles, Josefina'
'Montero-Campillo, M. Merced'
'M\'o, Otilia'
'Kaifer, Angel E.'
'Cuadrado, Isabel'

_publ_section_title
;
 Multi-Ferrocene-Containing Silanols as Redox-Active Anion Receptors
;
_journal_issue 20
_journal_name_full Organometallics
_journal_page_first 3507
_journal_paper_doi 10.1021/acs.organomet.6b00559
_journal_volume 35
_journal_year 2016
_chemical_formula_sum 'C99 H117 Cl2 Fe8 N O8 Si4'
_chemical_formula_weight 2078.99
_chemical_name_common 11
_space_group_crystal_system triclinic
_space_group_IT_number 2
_space_group_name_Hall '-P 1'
_space_group_name_H-M_alt 'P -1'
_atom_sites_solution_hydrogens mixed
_cell_angle_alpha 85.690(2)
_cell_angle_beta 77.899(2)
_cell_angle_gamma 79.981(2)
_cell_formula_units_Z 2
_cell_length_a 11.8327(4)
_cell_length_b 18.0641(10)
_cell_length_c 22.3377(12)
_cell_measurement_reflns_used 9989
_cell_measurement_temperature 200.(2)
_cell_measurement_theta_max 25.78
_cell_measurement_theta_min 2.2945
_cell_volume 4593.6(4)
_computing_cell_refinement 'Bruker SAINT'
_computing_data_collection 'Bruker APEX2'
_computing_data_reduction 'Bruker SAINT'
_computing_molecular_graphics 'Bruker SHELXTL'
_computing_publication_material 'Bruker SHELXTL'
_computing_structure_refinement 'SHELXL-2014 (Sheldrick 2014)'
_computing_structure_solution 'SHELXS-97 (Sheldrick 2008)'
_diffrn_ambient_temperature 200.(2)
_diffrn_measured_fraction_theta_full 0.995
_diffrn_measured_fraction_theta_max 0.995
_diffrn_measurement_device_type 'Bruker Kappa Apex II'
_diffrn_measurement_method '\f and \w scans'
_diffrn_radiation_type 'Mo K\a'
_diffrn_radiation_wavelength 0.71073
_diffrn_reflns_av_R_equivalents 0.0503
_diffrn_reflns_av_unetI/netI 0.0447
_diffrn_reflns_limit_h_max 14
_diffrn_reflns_limit_h_min -14
_diffrn_reflns_limit_k_max 21
_diffrn_reflns_limit_k_min -21
_diffrn_reflns_limit_l_max 26
_diffrn_reflns_limit_l_min -26
_diffrn_reflns_number 80052
_diffrn_reflns_theta_full 25.33
_diffrn_reflns_theta_max 25.33
_diffrn_reflns_theta_min 1.15
_exptl_absorpt_coefficient_mu 1.394
_exptl_absorpt_correction_T_max 0.85
_exptl_absorpt_correction_T_min 0.66
_exptl_absorpt_correction_type multi-scan
_exptl_absorpt_process_details sadabs
_exptl_crystal_colour 'clear orange'
_exptl_crystal_density_diffrn 1.503
_exptl_crystal_density_method 'not measured'
_exptl_crystal_description prismatic
_exptl_crystal_F_000 2160
_exptl_crystal_size_max 0.320
_exptl_crystal_size_mid 0.310
_exptl_crystal_size_min 0.120
_refine_diff_density_max 2.143
_refine_diff_density_min -1.493
_refine_ls_extinction_method none
_refine_ls_goodness_of_fit_ref 1.026
_refine_ls_hydrogen_treatment mixed
_refine_ls_matrix_type full
_refine_ls_number_parameters 1096
_refine_ls_number_reflns 16696
_refine_ls_number_restraints 4
_refine_ls_restrained_S_all 1.031
_refine_ls_R_factor_all 0.0642
_refine_ls_R_factor_gt 0.0447
_refine_ls_shift/su_max 0.001
_refine_ls_shift/su_mean 0.000
_refine_ls_structure_factor_coef Fsqd
_refine_ls_weighting_details 'w=1/[\s^2^(Fo^2^)+(0.0917P)^2^+3.7498P] where P=(Fo^2^+2Fc^2^)/3'
_refine_ls_weighting_scheme calc
_refine_ls_wR_factor_gt 0.1269
_refine_ls_wR_factor_ref 0.1512
_reflns_number_gt 12949
_reflns_number_total 16696
_reflns_threshold_expression 'I > 2\s(I)'
_cod_data_source_file om6b00559_si_002.cif
_cod_data_source_block 11
_cod_database_code 4088909

loop_
_space_group_symop_operation_xyz
'x, y, z'
'-x, -y, -z'

loop_
_atom_site_type_symbol
_atom_site_label
_atom_site_fract_x
_atom_site_fract_y
_atom_site_fract_z
_atom_site_U_iso_or_equiv
_atom_site_adp_type
_atom_site_calc_flag
_atom_site_refinement_flags_adp
_atom_site_refinement_flags_posn
_atom_site_occupancy
C C1 0.9409(3) 0.5171(2) 0.14563(17) 0.0257(8) Uani d . . 1
C C2 1.0326(3) 0.4803(2) 0.17580(19) 0.0303(9) Uani d . . 1
H H2 1.0244 0.469 0.2186 0.036 Uiso calc U R 1
C C3 1.1374(3) 0.4637(2) 0.1315(2) 0.0383(11) Uani d . . 1
H H3 1.211 0.4394 0.1394 0.046 Uiso calc U R 1
C C4 1.1135(4) 0.4895(3) 0.0742(2) 0.0388(11) Uani d . . 1
H H4 1.1681 0.4858 0.0363 0.047 Uiso calc U R 1
C C5 0.9934(3) 0.5221(2) 0.08248(18) 0.0302(9) Uani d . . 1
H H5 0.9543 0.5438 0.0508 0.036 Uiso calc U R 1
C C6 0.8809(4) 0.3482(2) 0.1419(2) 0.0369(10) Uani d . . 1
H H6 0.8121 0.3622 0.172 0.044 Uiso calc U R 1
C C7 0.9886(4) 0.3078(2) 0.1531(2) 0.0371(10) Uani d . . 1
H H7 1.005 0.2893 0.1919 0.045 Uiso calc U R 1
C C8 1.0676(4) 0.3001(2) 0.0956(2) 0.0395(11) Uani d . . 1
H H8 1.1468 0.2758 0.0894 0.047 Uiso calc U R 1
C C9 1.0093(4) 0.3343(2) 0.0496(2) 0.0392(10) Uani d . . 1
H H9 1.0418 0.3369 0.007 0.047 Uiso calc U R 1
C C10 0.8936(4) 0.3640(2) 0.0781(2) 0.0378(10) Uani d . . 1
H H10 0.8345 0.3902 0.0578 0.045 Uiso calc U R 1
C C11 0.6929(3) 0.5254(2) 0.12963(18) 0.0275(9) Uani d . . 1
C C12 0.6834(3) 0.5596(3) 0.07078(19) 0.0366(10) Uani d . . 1
H H12 0.7213 0.6 0.0518 0.044 Uiso calc U R 1
C C13 0.6081(4) 0.5234(3) 0.0453(2) 0.0484(13) Uani d . . 1
H H13 0.5873 0.5354 0.0065 0.058 Uiso calc U R 1
C C14 0.5696(4) 0.4666(3) 0.0876(2) 0.0455(12) Uani d . . 1
H H14 0.5186 0.4336 0.0821 0.055 Uiso calc U R 1
C C15 0.6196(3) 0.4672(2) 0.1394(2) 0.0309(9) Uani d . . 1
H H15 0.6074 0.4348 0.1749 0.037 Uiso calc U R 1
C C16 0.4462(4) 0.6229(3) 0.2054(2) 0.0517(13) Uani d . . 1
H H16 0.4749 0.6162 0.2425 0.062 Uiso calc U R 1
C C17 0.4741(4) 0.6761(3) 0.1580(3) 0.0493(13) Uani d . . 1
H H17 0.5248 0.7116 0.1576 0.059 Uiso calc U R 1
C C18 0.4144(4) 0.6680(3) 0.1112(3) 0.0507(13) Uani d . . 1
H H18 0.4173 0.697 0.0738 0.061 Uiso calc U R 1
C C19 0.3483(4) 0.6078(3) 0.1305(3) 0.0540(14) Uani d . . 1
H H19 0.2998 0.5895 0.1081 0.065 Uiso calc U R 1
C C20 0.3685(4) 0.5809(3) 0.1889(2) 0.0517(13) Uani d . . 1
H H20 0.3354 0.5414 0.2129 0.062 Uiso calc U R 1
C C21 0.5679(3) 0.4360(2) 0.30773(17) 0.0242(8) Uani d . . 1
C C22 0.5850(3) 0.3593(2) 0.29276(18) 0.0306(9) Uani d . . 1
H H22 0.6577 0.3261 0.2874 0.037 Uiso calc U R 1
C C23 0.4761(4) 0.3400(3) 0.28703(19) 0.0379(10) Uani d . . 1
H H23 0.4635 0.2921 0.2775 0.046 Uiso calc U R 1
C C24 0.3902(4) 0.4050(3) 0.2980(2) 0.0386(10) Uani d . . 1
H H24 0.3096 0.4086 0.2969 0.046 Uiso calc U R 1
C C25 0.4450(3) 0.4639(2) 0.31091(19) 0.0324(9) Uani d . . 1
H H25 0.4071 0.5137 0.3202 0.039 Uiso calc U R 1
C C26 0.4814(4) 0.4003(3) 0.4581(2) 0.0460(12) Uani d . . 1
H H26 0.518 0.4393 0.468 0.055 Uiso calc U R 1
C C27 0.5376(5) 0.3268(3) 0.4438(2) 0.0488(12) Uani d . . 1
H H27 0.6183 0.3079 0.4418 0.059 Uiso calc U R 1
C C28 0.4527(5) 0.2862(3) 0.4330(2) 0.0585(15) Uani d . . 1
H H28 0.4659 0.2348 0.4227 0.07 Uiso calc U R 1
C C29 0.3445(5) 0.3354(4) 0.4400(2) 0.0621(16) Uani d . . 1
H H29 0.2721 0.3232 0.4353 0.075 Uiso calc U R 1
C C30 0.3636(5) 0.4067(3) 0.4556(2) 0.0556(14) Uani d . . 1
H H30 0.3063 0.4507 0.463 0.067 Uiso calc U R 1
C C31 0.7889(3) 0.4391(2) 0.35905(17) 0.0270(9) Uani d . . 1
C C32 0.8975(4) 0.3932(2) 0.3358(2) 0.0340(10) Uani d . . 1
H H32 0.9273 0.3823 0.2939 0.041 Uiso calc U R 1
C C33 0.9539(4) 0.3663(3) 0.3846(2) 0.0457(12) Uani d . . 1
H H33 1.0277 0.3345 0.3812 0.055 Uiso calc U R 1
C C34 0.8831(4) 0.3940(3) 0.4390(2) 0.0460(12) Uani d . . 1
H H34 0.9001 0.3845 0.4788 0.055 Uiso calc U R 1
C C35 0.7801(4) 0.4394(3) 0.42393(19) 0.0378(10) Uani d . . 1
H H35 0.7168 0.4653 0.4522 0.045 Uiso calc U R 1
C C36 0.8934(5) 0.5944(3) 0.3894(3) 0.0529(14) Uani d . . 1
H H36 0.8183 0.6233 0.4029 0.064 Uiso calc U R 1
C C37 0.9483(5) 0.5777(3) 0.3282(3) 0.0536(14) Uani d . . 1
H H37 0.9162 0.5939 0.2929 0.064 Uiso calc U R 1
C C38 1.0568(4) 0.5338(3) 0.3284(2) 0.0493(13) Uani d . . 1
H H38 1.1115 0.5148 0.2933 0.059 Uiso calc U R 1
C C39 1.0720(4) 0.5224(3) 0.3890(3) 0.0508(13) Uani d . . 1
H H39 1.1386 0.4943 0.4022 0.061 Uiso calc U R 1
C C40 0.9721(5) 0.5596(3) 0.4266(2) 0.0527(14) Uani d . . 1
H H40 0.9593 0.5612 0.4699 0.063 Uiso calc U R 1
C C41 0.7668(3) 0.0901(2) 0.31057(17) 0.0238(8) Uani d . . 1
C C42 0.8919(3) 0.0757(2) 0.30043(18) 0.0312(9) Uani d . . 1
H H42 0.9391 0.0278 0.293 0.037 Uiso calc U R 1
C C43 0.9347(4) 0.1434(3) 0.3031(2) 0.0411(11) Uani d . . 1
H H43 1.0147 0.1488 0.2976 0.049 Uiso calc U R 1
C C44 0.8380(4) 0.2015(3) 0.3154(2) 0.0406(11) Uani d . . 1
H H44 0.8411 0.2529 0.3197 0.049 Uiso calc U R 1
C C45 0.7344(3) 0.1693(2) 0.32016(18) 0.0290(9) Uani d . . 1
H H45 0.6565 0.196 0.3284 0.035 Uiso calc U R 1
C C46 0.7636(5) 0.0560(3) 0.4579(2) 0.0475(12) Uani d . . 1
H H46 0.7181 0.0175 0.458 0.057 Uiso calc U R 1
C C47 0.8877(5) 0.0464(3) 0.4479(2) 0.0483(12) Uani d . . 1
H H47 0.94 0.0003 0.4402 0.058 Uiso calc U R 1
C C48 0.9195(5) 0.1172(3) 0.4514(2) 0.0570(14) Uani d . . 1
H H48 0.9969 0.1278 0.4458 0.068 Uiso calc U R 1
C C49 0.8146(6) 0.1698(3) 0.4648(3) 0.0630(16) Uani d . . 1
H H49 0.8095 0.2219 0.4709 0.076 Uiso calc U R 1
C C50 0.7201(5) 0.1322(3) 0.4676(2) 0.0560(14) Uani d . . 1
H H50 0.6399 0.1546 0.4747 0.067 Uiso calc U R 1
C C51 0.5170(3) 0.0678(2) 0.35074(17) 0.0251(8) Uani d . . 1
C C52 0.4618(4) 0.0549(3) 0.41319(18) 0.0346(10) Uani d . . 1
H H52 0.4958 0.0224 0.4424 0.042 Uiso calc U R 1
C C53 0.3476(4) 0.0986(3) 0.4244(2) 0.0449(12) Uani d . . 1
H H53 0.2928 0.0998 0.4623 0.054 Uiso calc U R 1
C C54 0.3295(4) 0.1391(3) 0.3709(2) 0.0465(12) Uani d . . 1
H H54 0.261 0.1731 0.3659 0.056 Uiso calc U R 1
C C55 0.4326(3) 0.1204(2) 0.3249(2) 0.0353(10) Uani d . . 1
H H55 0.4435 0.1398 0.2837 0.042 Uiso calc U R 1
C C56 0.4072(4) -0.0756(2) 0.31517(19) 0.0335(9) Uani d . . 1
H H56 0.4838 -0.1011 0.2996 0.04 Uiso calc U R 1
C C57 0.3433(4) -0.0835(2) 0.3753(2) 0.0391(10) Uani d . . 1
H H57 0.3703 -0.1148 0.4072 0.047 Uiso calc U R 1
C C58 0.2338(4) -0.0378(3) 0.3806(2) 0.0460(12) Uani d . . 1
H H58 0.1735 -0.0331 0.4164 0.055 Uiso calc U R 1
C C59 0.2285(4) 0.0004(3) 0.3228(3) 0.0507(13) Uani d . . 1
H H59 0.1643 0.0353 0.3131 0.061 Uiso calc U R 1
C C60 0.3379(4) -0.0231(3) 0.2819(2) 0.0428(11) Uani d . . 1
H H60 0.3596 -0.0066 0.2403 0.051 Uiso calc U R 1
C C61 0.8032(3) 0.0385(2) 0.12612(18) 0.0278(9) Uani d . . 1
C C62 0.8560(3) 0.0949(2) 0.1464(2) 0.0331(9) Uani d . . 1
H H62 0.857 0.103 0.1878 0.04 Uiso calc U R 1
C C63 0.9069(4) 0.1371(3) 0.0942(2) 0.0417(11) Uani d . . 1
H H63 0.9473 0.178 0.0948 0.05 Uiso calc U R 1
C C64 0.8868(4) 0.1072(3) 0.0417(2) 0.0423(11) Uani d . . 1
H H64 0.9119 0.1242 0.0006 0.051 Uiso calc U R 1
C C65 0.8231(4) 0.0479(2) 0.06060(19) 0.0342(10) Uani d . . 1
H H65 0.7972 0.0186 0.0341 0.041 Uiso calc U R 1
C C66 0.6037(4) 0.2024(3) 0.1627(3) 0.0512(13) Uani d . . 1
H H66 0.5998 0.1997 0.2057 0.061 Uiso calc U R 1
C C67 0.6590(4) 0.2524(3) 0.1209(3) 0.0594(15) Uani d . . 1
H H67 0.6995 0.2895 0.1307 0.071 Uiso calc U R 1
C C68 0.6448(5) 0.2389(3) 0.0615(3) 0.0658(17) Uani d . . 1
H H68 0.6732 0.2652 0.0245 0.079 Uiso calc U R 1
C C69 0.5805(4) 0.1790(3) 0.0676(3) 0.0594(15) Uani d . . 1
H H69 0.5582 0.1575 0.0352 0.071 Uiso calc U R 1
C C70 0.5548(4) 0.1566(3) 0.1303(3) 0.0491(13) Uani d . . 1
H H70 0.5121 0.1176 0.1475 0.059 Uiso calc U R 1
C C71 0.6068(3) -0.0569(2) 0.14049(17) 0.0252(8) Uani d . . 1
C C72 0.5525(3) -0.1226(2) 0.15818(18) 0.0310(9) Uani d . . 1
H H72 0.567 -0.1576 0.1907 0.037 Uiso calc U R 1
C C73 0.4736(3) -0.1264(2) 0.11885(19) 0.0348(10) Uani d . . 1
H H73 0.4261 -0.1642 0.1208 0.042 Uiso calc U R 1
C C74 0.4778(3) -0.0646(2) 0.0765(2) 0.0340(10) Uani d . . 1
H H74 0.4341 -0.0537 0.0448 0.041 Uiso calc U R 1
C C75 0.5590(3) -0.0216(2) 0.08942(19) 0.0306(9) Uani d . . 1
H H75 0.5784 0.0233 0.0678 0.037 Uiso calc U R 1
C C76 0.8158(4) -0.1645(3) 0.0476(2) 0.0516(14) Uani d . . 1
H H76 0.8723 -0.1504 0.0673 0.062 Uiso calc U R 1
C C77 0.7781(4) -0.1280(3) -0.0032(2) 0.0463(12) Uani d . . 1
H H77 0.8049 -0.0849 -0.0246 0.056 Uiso calc U R 1
C C78 0.6942(4) -0.1655(3) -0.0178(2) 0.0453(12) Uani d . . 1
H H78 0.6536 -0.1518 -0.0504 0.054 Uiso calc U R 1
C C79 0.6799(4) -0.2265(3) 0.0237(2) 0.0450(12) Uani d . . 1
H H79 0.6287 -0.2617 0.0239 0.054 Uiso calc U R 1
C C80 0.7551(4) -0.2267(3) 0.0653(2) 0.0524(13) Uani d . . 1
H H80 0.7635 -0.2616 0.0987 0.063 Uiso calc U R 1
C C81 0.6730(3) 0.7584(2) 0.32135(18) 0.0295(9) Uani d . . 1
C C82 0.6168(4) 0.7624(3) 0.3886(2) 0.0382(10) Uani d . . 1
H H82A 0.5898 0.8151 0.3991 0.057 Uiso calc U R 1
H H82B 0.6743 0.7394 0.4132 0.057 Uiso calc U R 1
H H82C 0.55 0.7353 0.3972 0.057 Uiso calc U R 1
C C83 0.2114(3) 0.7787(2) 0.2992(2) 0.0325(9) Uani d . . 1
H H83A 0.2175 0.824 0.3199 0.039 Uiso calc U R 1
H H83B 0.2781 0.7712 0.2639 0.039 Uiso calc U R 1
C C84 0.2231(3) 0.7119(2) 0.3432(2) 0.0370(10) Uani d . . 1
H H84A 0.1549 0.7174 0.3778 0.044 Uiso calc U R 1
H H84B 0.223 0.6656 0.3221 0.044 Uiso calc U R 1
C C85 0.3347(4) 0.7043(3) 0.3677(2) 0.0419(11) Uani d . . 1
H H85A 0.339 0.7529 0.3841 0.05 Uiso calc U R 1
H H85B 0.4027 0.693 0.3336 0.05 Uiso calc U R 1
C C86 0.3425(4) 0.6432(3) 0.4176(2) 0.0484(12) Uani d . . 1
H H86A 0.2831 0.6581 0.4542 0.073 Uiso calc U R 1
H H86B 0.4205 0.6359 0.4277 0.073 Uiso calc U R 1
H H86C 0.329 0.5962 0.4033 0.073 Uiso calc U R 1
C C87 -0.0079(3) 0.7931(2) 0.32652(19) 0.0299(9) Uani d . . 1
H H87A -0.0047 0.7418 0.3457 0.036 Uiso calc U R 1
H H87B -0.0793 0.8041 0.3088 0.036 Uiso calc U R 1
C C88 -0.0194(4) 0.8486(3) 0.3763(2) 0.0395(11) Uani d . . 1
H H88A 0.057 0.845 0.3887 0.047 Uiso calc U R 1
H H88B -0.0404 0.9004 0.3597 0.047 Uiso calc U R 1
C C89 -0.1115(4) 0.8339(3) 0.4321(2) 0.0430(11) Uani d . . 1
H H89A -0.1281 0.8777 0.4586 0.052 Uiso calc U R 1
H H89B -0.1846 0.8303 0.4184 0.052 Uiso calc U R 1
C C90 -0.0801(5) 0.7647(3) 0.4697(2) 0.0557(14) Uani d . . 1
H H90A -0.0713 0.7203 0.4454 0.084 Uiso calc U R 1
H H90B -0.1421 0.7618 0.5061 0.084 Uiso calc U R 1
H H90C -0.0061 0.7664 0.4823 0.084 Uiso calc U R 1
C C91 0.1030(3) 0.7325(2) 0.23126(19) 0.0297(9) Uani d . . 1
H H91A 0.1072 0.6837 0.2547 0.036 Uiso calc U R 1
H H91B 0.1764 0.7306 0.2001 0.036 Uiso calc U R 1
C C92 0.0013(3) 0.7402(2) 0.19805(19) 0.0332(9) Uani d . . 1
H H92A -0.0685 0.7263 0.2266 0.04 Uiso calc U R 1
H H92B -0.0182 0.7931 0.1835 0.04 Uiso calc U R 1
C C93 0.0342(5) 0.6889(3) 0.1434(3) 0.0606(10) Uani d . . 1
H H93A 0.0782 0.6403 0.1556 0.073 Uiso calc U R 1
H H93B -0.0385 0.6785 0.1328 0.073 Uiso calc U R 1
C C94 0.1072(5) 0.7215(4) 0.0872(3) 0.0716(12) Uani d . . 1
H H94A 0.0635 0.7689 0.0739 0.107 Uiso calc U R 1
H H94B 0.1253 0.6859 0.0542 0.107 Uiso calc U R 1
H H94C 0.1803 0.731 0.097 0.107 Uiso calc U R 1
C C95 0.0881(3) 0.8715(2) 0.2428(2) 0.0354(10) Uani d . . 1
H H95A 0.0868 0.9092 0.273 0.042 Uiso calc U R 1
H H95B 0.0122 0.8824 0.2293 0.042 Uiso calc U R 1
C C96 0.1849(5) 0.8813(3) 0.1880(3) 0.0655(17) Uani d . D 1
H H96A 0.1893 0.8431 0.1577 0.079 Uiso calc U R 1
H H96B 0.2611 0.8743 0.2011 0.079 Uiso calc U R 1
C C97 0.1591(5) 0.9617(3) 0.1584(3) 0.0606(10) Uani d . D 1
H H97A 0.1069 0.9964 0.1884 0.073 Uiso calc U R 1
H H97B 0.2326 0.9821 0.1424 0.073 Uiso calc U R 1
C C98 0.1076(5) 0.9520(4) 0.1135(3) 0.0716(12) Uani d . D 1
H H98A 0.1625 0.9199 0.0832 0.086 Uiso calc U R 1
H H98B 0.0831 1.0008 0.094 0.086 Uiso calc U R 1
H H98C 0.0388 0.9279 0.13 0.086 Uiso calc U R 1
C C99 0.2710(5) 0.2536(4) 0.1993(3) 0.0728(18) Uani d . . 1
H H99A 0.2542 0.2855 0.1632 0.087 Uiso calc U R 1
H H99B 0.3552 0.2504 0.1998 0.087 Uiso calc U R 1
Cl Cl1 0.18674(15) 0.29474(13) 0.26612(10) 0.0996(6) Uani d . . 1
Cl Cl2 0.24081(14) 0.16354(10) 0.19291(8) 0.0821(5) Uani d . . 1
Fe Fe1 1.00888(4) 0.41215(3) 0.11274(3) 0.02701(14) Uani d . . 1
Fe Fe2 0.52219(5) 0.56996(3) 0.12622(3) 0.03250(16) Uani d . . 1
Fe Fe3 0.46515(5) 0.37637(3) 0.37277(3) 0.02769(14) Uani d . . 1
Fe Fe4 0.92628(5) 0.48099(3) 0.37948(3) 0.02851(15) Uani d . . 1
Fe Fe5 0.82674(5) 0.12009(3) 0.38384(3) 0.03062(15) Uani d . . 1
Fe Fe6 0.36376(4) 0.02614(3) 0.35608(3) 0.02695(14) Uani d . . 1
Fe Fe7 0.73075(5) 0.14448(3) 0.09995(3) 0.03179(15) Uani d . . 1
Fe Fe8 0.63953(4) -0.12908(3) 0.06946(2) 0.02621(14) Uani d . . 1
N N1 0.0984(2) 0.79373(18) 0.27478(15) 0.0261(7) Uani d . . 1
O O1 0.7648(3) 0.63901(16) 0.18689(13) 0.0363(7) Uani d . D 1
H H1O 0.746(4) 0.660(3) 0.2198(14) 0.054 Uiso d U D 1
O O2 0.6140(2) 0.56898(15) 0.34553(13) 0.0346(7) Uani d . . 1
H H2O 0.6631 0.5958 0.3495 0.052 Uiso calc U R 1
O O3 0.7570(2) 0.50470(15) 0.24645(11) 0.0267(6) Uani d . . 1
O O4 0.7110(2) -0.05430(15) 0.34385(12) 0.0331(6) Uani d . . 1
H H4O 0.6649 -0.085 0.3445 0.05 Uiso calc U R 1
O O5 0.8107(2) -0.10120(15) 0.19327(12) 0.0301(6) Uani d . . 1
H H5O 0.7736 -0.1316 0.2162 0.045 Uiso calc U R 1
O O6 0.6534(2) 0.01342(14) 0.24003(11) 0.0240(6) Uani d . . 1
O O7 0.6836(4) 0.69689(18) 0.29749(15) 0.0613(11) Uani d . . 1
O O8 0.7063(2) 0.81575(15) 0.29392(13) 0.0347(7) Uani d . . 1
Si Si1 0.78488(8) 0.54911(6) 0.18059(5) 0.0224(2) Uani d . . 1
Si Si2 0.68152(8) 0.49162(6) 0.31481(5) 0.0220(2) Uani d . . 1
Si Si3 0.66346(8) 0.02411(6) 0.31059(5) 0.0208(2) Uani d . . 1
Si Si4 0.71895(8) -0.02770(6) 0.17665(5) 0.0221(2) Uani d . . 1

loop_
_atom_site_aniso_label
_atom_site_aniso_U_11
_atom_site_aniso_U_22
_atom_site_aniso_U_33
_atom_site_aniso_U_12
_atom_site_aniso_U_13
_atom_site_aniso_U_23
C1 0.0292(19) 0.023(2) 0.025(2) -0.0067(16) -0.0039(16) -0.0025(16)
C2 0.0275(19) 0.032(2) 0.034(2) -0.0075(17) -0.0087(17) -0.0075(18)
C3 0.0229(19) 0.037(3) 0.056(3) -0.0038(18) -0.0057(19) -0.015(2)
C4 0.033(2) 0.040(3) 0.041(3) -0.0142(19) 0.0102(19) -0.013(2)
C5 0.035(2) 0.028(2) 0.027(2) -0.0103(17) 0.0009(17) -0.0045(17)
C6 0.032(2) 0.029(2) 0.048(3) -0.0087(18) 0.0009(19) -0.009(2)
C7 0.042(2) 0.034(3) 0.036(2) -0.0047(19) -0.010(2) -0.002(2)
C8 0.034(2) 0.030(2) 0.050(3) 0.0033(18) -0.003(2) -0.012(2)
C9 0.050(3) 0.032(2) 0.035(2) -0.008(2) -0.002(2) -0.013(2)
C10 0.043(2) 0.029(2) 0.046(3) -0.0071(19) -0.016(2) -0.007(2)
C11 0.0206(18) 0.032(2) 0.027(2) 0.0043(16) -0.0022(15) -0.0061(17)
C12 0.031(2) 0.049(3) 0.026(2) 0.0008(19) -0.0034(17) 0.001(2)
C13 0.038(2) 0.077(4) 0.033(3) -0.002(2) -0.015(2) -0.010(3)
C14 0.038(2) 0.055(3) 0.048(3) -0.003(2) -0.016(2) -0.020(2)
C15 0.0258(19) 0.030(2) 0.039(2) -0.0009(17) -0.0119(17) -0.0097(19)
C16 0.043(3) 0.052(3) 0.049(3) 0.016(2) -0.001(2) -0.009(3)
C17 0.034(2) 0.034(3) 0.073(4) 0.005(2) -0.006(2) -0.002(3)
C18 0.034(2) 0.044(3) 0.069(4) 0.006(2) -0.014(2) 0.017(3)
C19 0.023(2) 0.055(3) 0.081(4) 0.004(2) -0.012(2) 0.000(3)
C20 0.034(2) 0.052(3) 0.054(3) 0.007(2) 0.010(2) 0.008(3)
C21 0.0305(19) 0.023(2) 0.0207(19) -0.0059(16) -0.0061(15) -0.0031(16)
C22 0.033(2) 0.026(2) 0.030(2) -0.0034(17) -0.0019(17) -0.0036(18)
C23 0.050(3) 0.036(3) 0.035(2) -0.020(2) -0.011(2) -0.009(2)
C24 0.033(2) 0.047(3) 0.042(3) -0.011(2) -0.0175(19) 0.000(2)
C25 0.030(2) 0.027(2) 0.039(2) -0.0036(17) -0.0054(18) -0.0013(19)
C26 0.055(3) 0.057(3) 0.030(2) -0.021(2) -0.007(2) -0.007(2)
C27 0.063(3) 0.053(3) 0.032(3) -0.012(3) -0.015(2) 0.008(2)
C28 0.093(4) 0.046(3) 0.041(3) -0.031(3) -0.012(3) 0.015(2)
C29 0.059(3) 0.097(5) 0.037(3) -0.050(3) 0.004(2) 0.005(3)
C30 0.052(3) 0.073(4) 0.035(3) -0.009(3) 0.007(2) -0.012(3)
C31 0.033(2) 0.025(2) 0.027(2) -0.0128(17) -0.0068(16) 0.0010(17)
C32 0.042(2) 0.023(2) 0.042(3) -0.0087(18) -0.017(2) -0.0028(19)
C33 0.046(3) 0.026(2) 0.071(4) -0.008(2) -0.027(3) 0.007(2)
C34 0.056(3) 0.051(3) 0.044(3) -0.028(2) -0.028(2) 0.016(2)
C35 0.043(2) 0.047(3) 0.028(2) -0.021(2) -0.0079(19) 0.002(2)
C36 0.060(3) 0.020(2) 0.089(4) -0.009(2) -0.033(3) -0.010(3)
C37 0.076(4) 0.041(3) 0.063(4) -0.038(3) -0.042(3) 0.020(3)
C38 0.053(3) 0.047(3) 0.055(3) -0.029(2) -0.009(2) 0.001(2)
C39 0.045(3) 0.044(3) 0.077(4) -0.020(2) -0.035(3) 0.006(3)
C40 0.083(4) 0.042(3) 0.049(3) -0.030(3) -0.032(3) -0.003(2)
C41 0.0279(18) 0.020(2) 0.025(2) -0.0059(15) -0.0085(16) 0.0003(16)
C42 0.0268(19) 0.034(2) 0.033(2) -0.0053(17) -0.0072(17) -0.0011(19)
C43 0.031(2) 0.042(3) 0.055(3) -0.016(2) -0.015(2) 0.007(2)
C44 0.049(3) 0.029(2) 0.052(3) -0.018(2) -0.022(2) 0.007(2)
C45 0.035(2) 0.023(2) 0.034(2) -0.0072(17) -0.0151(18) 0.0014(17)
C46 0.065(3) 0.054(3) 0.027(2) -0.011(3) -0.018(2) 0.003(2)
C47 0.066(3) 0.043(3) 0.041(3) 0.004(2) -0.032(2) -0.002(2)
C48 0.072(3) 0.053(3) 0.060(3) -0.006(3) -0.046(3) -0.008(3)
C49 0.095(4) 0.048(3) 0.056(3) -0.003(3) -0.038(3) -0.021(3)
C50 0.067(3) 0.066(4) 0.030(3) 0.014(3) -0.016(2) -0.006(2)
C51 0.0280(19) 0.026(2) 0.023(2) -0.0092(16) -0.0033(16) -0.0065(16)
C52 0.039(2) 0.043(3) 0.024(2) -0.017(2) 0.0008(18) -0.0112(19)
C53 0.041(2) 0.045(3) 0.047(3) -0.017(2) 0.011(2) -0.023(2)
C54 0.035(2) 0.029(3) 0.070(4) -0.0035(19) 0.004(2) -0.011(2)
C55 0.035(2) 0.025(2) 0.044(3) -0.0049(18) -0.0040(19) -0.0006(19)
C56 0.032(2) 0.034(2) 0.036(2) -0.0093(18) -0.0027(18) -0.0117(19)
C57 0.051(3) 0.029(2) 0.040(3) -0.015(2) -0.010(2) 0.000(2)
C58 0.035(2) 0.054(3) 0.050(3) -0.021(2) 0.006(2) -0.017(2)
C59 0.033(2) 0.046(3) 0.080(4) -0.002(2) -0.026(2) -0.021(3)
C60 0.053(3) 0.047(3) 0.035(3) -0.018(2) -0.014(2) -0.006(2)
C61 0.0272(19) 0.029(2) 0.027(2) -0.0052(16) -0.0065(16) 0.0022(17)
C62 0.030(2) 0.037(2) 0.034(2) -0.0116(18) -0.0077(18) 0.0008(19)
C63 0.030(2) 0.042(3) 0.055(3) -0.016(2) -0.006(2) 0.005(2)
C64 0.042(2) 0.046(3) 0.033(2) -0.013(2) 0.005(2) 0.011(2)
C65 0.037(2) 0.036(3) 0.027(2) -0.0074(19) 0.0001(17) -0.0025(19)
C66 0.047(3) 0.045(3) 0.060(3) 0.001(2) -0.008(2) -0.016(3)
C67 0.051(3) 0.025(3) 0.107(5) -0.009(2) -0.023(3) -0.005(3)
C68 0.062(3) 0.050(3) 0.078(4) 0.003(3) -0.018(3) 0.028(3)
C69 0.051(3) 0.051(3) 0.081(4) 0.007(3) -0.034(3) -0.011(3)
C70 0.031(2) 0.037(3) 0.075(4) -0.004(2) -0.001(2) -0.011(3)
C71 0.0233(18) 0.028(2) 0.023(2) -0.0025(16) 0.0011(15) -0.0088(16)
C72 0.028(2) 0.035(2) 0.028(2) -0.0072(17) 0.0028(16) -0.0090(18)
C73 0.0212(19) 0.042(3) 0.041(3) -0.0069(18) 0.0032(17) -0.022(2)
C74 0.027(2) 0.040(3) 0.035(2) 0.0025(18) -0.0091(17) -0.014(2)
C75 0.030(2) 0.029(2) 0.032(2) 0.0010(17) -0.0077(17) -0.0100(18)
C76 0.020(2) 0.075(4) 0.057(3) 0.002(2) 0.001(2) -0.034(3)
C77 0.042(3) 0.049(3) 0.039(3) -0.009(2) 0.020(2) -0.019(2)
C78 0.042(2) 0.062(3) 0.029(2) 0.000(2) 0.0015(19) -0.022(2)
C79 0.038(2) 0.039(3) 0.053(3) -0.006(2) 0.008(2) -0.027(2)
C80 0.047(3) 0.047(3) 0.046(3) 0.021(2) 0.009(2) -0.009(2)
C81 0.030(2) 0.025(2) 0.032(2) -0.0031(17) -0.0025(17) -0.0055(18)
C82 0.041(2) 0.035(3) 0.038(3) -0.0086(19) -0.0026(19) -0.005(2)
C83 0.0206(18) 0.035(2) 0.044(3) -0.0062(17) -0.0050(17) -0.010(2)
C84 0.032(2) 0.032(2) 0.049(3) -0.0048(18) -0.0123(19) -0.005(2)
C85 0.032(2) 0.051(3) 0.045(3) -0.005(2) -0.012(2) -0.007(2)
C86 0.048(3) 0.056(3) 0.040(3) -0.001(2) -0.012(2) -0.004(2)
C87 0.0199(18) 0.031(2) 0.036(2) -0.0033(16) 0.0010(16) -0.0049(18)
C88 0.037(2) 0.032(2) 0.045(3) -0.0052(19) 0.005(2) -0.008(2)
C89 0.037(2) 0.049(3) 0.039(3) -0.009(2) 0.004(2) -0.006(2)
C90 0.081(4) 0.047(3) 0.042(3) -0.024(3) -0.005(3) -0.008(2)
C91 0.0241(18) 0.027(2) 0.036(2) -0.0017(16) -0.0022(17) -0.0041(18)
C92 0.0236(19) 0.034(2) 0.041(2) -0.0029(17) -0.0064(17) -0.003(2)
C93 0.050(2) 0.070(3) 0.058(2) -0.0110(19) -0.0038(18) 0.002(2)
C94 0.068(3) 0.069(3) 0.071(3) -0.009(2) -0.004(2) 0.005(2)
C95 0.029(2) 0.025(2) 0.048(3) -0.0038(17) 0.0000(19) -0.002(2)
C96 0.057(3) 0.039(3) 0.080(4) -0.006(2) 0.024(3) 0.017(3)
C97 0.050(2) 0.070(3) 0.058(2) -0.0110(19) -0.0038(18) 0.002(2)
C98 0.068(3) 0.069(3) 0.071(3) -0.009(2) -0.004(2) 0.005(2)
C99 0.049(3) 0.090(5) 0.079(4) -0.010(3) -0.015(3) -0.001(4)
Cl1 0.0694(10) 0.1342(18) 0.1042(14) -0.0133(11) -0.0298(10) -0.0338(13)
Cl2 0.0709(10) 0.0807(12) 0.0808(11) 0.0038(8) -0.0019(8) 0.0103(9)
Fe1 0.0238(3) 0.0261(3) 0.0294(3) -0.0026(2) -0.0002(2) -0.0086(2)
Fe2 0.0240(3) 0.0373(4) 0.0339(3) 0.0019(2) -0.0077(2) 0.0022(3)
Fe3 0.0304(3) 0.0264(3) 0.0280(3) -0.0105(2) -0.0043(2) -0.0027(2)
Fe4 0.0343(3) 0.0258(3) 0.0309(3) -0.0110(2) -0.0144(2) 0.0007(2)
Fe5 0.0377(3) 0.0238(3) 0.0360(3) -0.0059(2) -0.0183(3) -0.0039(3)
Fe6 0.0240(3) 0.0275(3) 0.0290(3) -0.0065(2) -0.0007(2) -0.0061(2)
Fe7 0.0330(3) 0.0295(3) 0.0335(3) -0.0088(3) -0.0060(3) 0.0019(3)
Fe8 0.0213(3) 0.0321(3) 0.0244(3) -0.0027(2) -0.0007(2) -0.0104(2)
N1 0.0200(15) 0.0235(18) 0.0335(19) -0.0038(13) -0.0005(13) -0.0051(14)
O1 0.0490(17) 0.0222(16) 0.0316(17) -0.0024(13) 0.0036(14) -0.0033(13)
O2 0.0346(15) 0.0267(16) 0.0395(17) -0.0079(12) 0.0056(12) -0.0115(13)
O3 0.0260(13) 0.0308(15) 0.0217(14) -0.0039(11) -0.0019(11) -0.0010(11)
O4 0.0486(17) 0.0225(15) 0.0344(16) -0.0109(13) -0.0202(13) 0.0039(12)
O5 0.0264(13) 0.0288(16) 0.0323(15) -0.0019(11) -0.0029(11) 0.0015(12)
O6 0.0270(13) 0.0250(14) 0.0203(13) -0.0039(11) -0.0038(10) -0.0057(11)
O7 0.112(3) 0.0244(18) 0.0398(19) -0.0234(19) 0.0164(19) -0.0121(15)
O8 0.0450(16) 0.0199(15) 0.0371(17) -0.0097(13) 0.0005(13) -0.0012(13)
Si1 0.0223(5) 0.0231(6) 0.0204(5) -0.0020(4) -0.0019(4) -0.0028(4)
Si2 0.0246(5) 0.0204(5) 0.0212(5) -0.0063(4) -0.0024(4) -0.0023(4)
Si3 0.0254(5) 0.0185(5) 0.0199(5) -0.0055(4) -0.0051(4) -0.0027(4)
Si4 0.0217(5) 0.0243(6) 0.0201(5) -0.0040(4) -0.0028(4) -0.0029(4)

loop_
_atom_type_symbol
_atom_type_description
_atom_type_scat_dispersion_real
_atom_type_scat_dispersion_imag
_atom_type_scat_source
C C 0.0033 0.0016 'International Tables Vol C Tables 4.2.6.8 and 6.1.1.4'
O O 0.0106 0.0060 'International Tables Vol C Tables 4.2.6.8 and 6.1.1.4'
Si Si 0.0817 0.0704 'International Tables Vol C Tables 4.2.6.8 and 6.1.1.4'
Fe Fe 0.3463 0.8444 'International Tables Vol C Tables 4.2.6.8 and 6.1.1.4'
Cl Cl 0.1484 0.1585 'International Tables Vol C Tables 4.2.6.8 and 6.1.1.4'
N N 0.0061 0.0033 'International Tables Vol C Tables 4.2.6.8 and 6.1.1.4'
H H 0.0000 0.0000 'International Tables Vol C Tables 4.2.6.8 and 6.1.1.4'

loop_
_geom_angle_atom_site_label_1
_geom_angle_atom_site_label_2
_geom_angle_atom_site_label_3
_geom_angle
C5 C1 C2 105.6(3)
C5 C1 Si1 126.6(3)
C2 C1 Si1 127.8(3)
C5 C1 Fe1 69.2(2)
C2 C1 Fe1 68.6(2)
Si1 C1 Fe1 125.15(19)
C3 C2 C1 109.0(4)
C3 C2 Fe1 70.1(2)
C1 C2 Fe1 70.2(2)
C3 C2 H2 125.5
C1 C2 H2 125.5
Fe1 C2 H2 125.8
C4 C3 C2 108.0(4)
C4 C3 Fe1 70.2(2)
C2 C3 Fe1 69.2(2)
C4 C3 H3 126.0
C2 C3 H3 126.0
Fe1 C3 H3 126.1
C3 C4 C5 108.0(4)
C3 C4 Fe1 69.8(2)
C5 C4 Fe1 69.3(2)
C3 C4 H4 126.0
C5 C4 H4 126.0
Fe1 C4 H4 126.5
C4 C5 C1 109.3(4)
C4 C5 Fe1 70.1(2)
C1 C5 Fe1 70.2(2)
C4 C5 H5 125.3
C1 C5 H5 125.3
Fe1 C5 H5 126.0
C10 C6 C7 108.1(4)
C10 C6 Fe1 70.1(2)
C7 C6 Fe1 70.7(2)
C10 C6 H6 126.0
C7 C6 H6 126.0
Fe1 C6 H6 124.9
C8 C7 C6 107.2(4)
C8 C7 Fe1 69.8(2)
C6 C7 Fe1 68.8(2)
C8 C7 H7 126.4
C6 C7 H7 126.4
Fe1 C7 H7 126.5
C9 C8 C7 108.8(4)
C9 C8 Fe1 70.3(3)
C7 C8 Fe1 69.8(2)
C9 C8 H8 125.6
C7 C8 H8 125.6
Fe1 C8 H8 125.9
C8 C9 C10 107.6(4)
C8 C9 Fe1 69.9(3)
C10 C9 Fe1 69.1(2)
C8 C9 H9 126.2
C10 C9 H9 126.2
Fe1 C9 H9 126.4
C9 C10 C6 108.3(4)
C9 C10 Fe1 70.7(2)
C6 C10 Fe1 69.3(2)
C9 C10 H10 125.9
C6 C10 H10 125.9
Fe1 C10 H10 125.7
C12 C11 C15 105.8(3)
C12 C11 Si1 126.2(3)
C15 C11 Si1 127.9(3)
C12 C11 Fe2 68.7(2)
C15 C11 Fe2 68.8(2)
Si1 C11 Fe2 128.6(2)
C11 C12 C13 108.9(4)
C11 C12 Fe2 70.4(2)
C13 C12 Fe2 70.0(3)
C11 C12 H12 125.5
C13 C12 H12 125.5
Fe2 C12 H12 125.7
C14 C13 C12 108.2(4)
C14 C13 Fe2 70.3(3)
C12 C13 Fe2 69.2(3)
C14 C13 H13 125.9
C12 C13 H13 125.9
Fe2 C13 H13 126.1
C15 C14 C13 108.4(4)
C15 C14 Fe2 69.5(3)
C13 C14 Fe2 69.4(3)
C15 C14 H14 125.8
C13 C14 H14 125.8
Fe2 C14 H14 126.8
C14 C15 C11 108.8(4)
C14 C15 Fe2 70.3(3)
C11 C15 Fe2 69.7(2)
C14 C15 H15 125.6
C11 C15 H15 125.6
Fe2 C15 H15 126.0
C17 C16 C20 108.5(5)
C17 C16 Fe2 70.1(3)
C20 C16 Fe2 69.9(3)
C17 C16 H16 125.8
C20 C16 H16 125.8
Fe2 C16 H16 125.9
C16 C17 C18 108.5(5)
C16 C17 Fe2 69.7(3)
C18 C17 Fe2 70.0(3)
C16 C17 H17 125.7
C18 C17 H17 125.7
Fe2 C17 H17 126.1
C17 C18 C19 107.3(5)
C17 C18 Fe2 69.6(3)
C19 C18 Fe2 69.1(3)
C17 C18 H18 126.4
C19 C18 H18 126.4
Fe2 C18 H18 126.5
C20 C19 C18 107.5(5)
C20 C19 Fe2 69.8(3)
C18 C19 Fe2 69.7(2)
C20 C19 H19 126.2
C18 C19 H19 126.2
Fe2 C19 H19 125.8
C19 C20 C16 108.1(5)
C19 C20 Fe2 69.7(3)
C16 C20 Fe2 69.6(3)
C19 C20 H20 125.9
C16 C20 H20 125.9
Fe2 C20 H20 126.3
C22 C21 C25 105.9(3)
C22 C21 Si2 127.3(3)
C25 C21 Si2 126.6(3)
C22 C21 Fe3 69.2(2)
C25 C21 Fe3 68.6(2)
Si2 C21 Fe3 130.8(2)
C21 C22 C23 109.4(4)
C21 C22 Fe3 70.3(2)
C23 C22 Fe3 69.6(2)
C21 C22 H22 125.3
C23 C22 H22 125.3
Fe3 C22 H22 126.4
C24 C23 C22 107.6(4)
C24 C23 Fe3 69.8(2)
C22 C23 Fe3 69.5(2)
C24 C23 H23 126.2
C22 C23 H23 126.2
Fe3 C23 H23 126.0
C25 C24 C23 108.1(4)
C25 C24 Fe3 69.4(2)
C23 C24 Fe3 69.7(2)
C25 C24 H24 125.9
C23 C24 H24 125.9
Fe3 C24 H24 126.5
C24 C25 C21 108.9(4)
C24 C25 Fe3 70.0(2)
C21 C25 Fe3 70.1(2)
C24 C25 H25 125.5
C21 C25 H25 125.5
Fe3 C25 H25 125.9
C30 C26 C27 109.2(5)
C30 C26 Fe3 70.1(3)
C27 C26 Fe3 69.7(3)
C30 C26 H26 125.4
C27 C26 H26 125.4
Fe3 C26 H26 126.5
C26 C27 C28 107.8(5)
C26 C27 Fe3 70.0(3)
C28 C27 Fe3 69.8(3)
C26 C27 H27 126.1
C28 C27 H27 126.1
Fe3 C27 H27 125.6
C29 C28 C27 107.8(5)
C29 C28 Fe3 69.6(3)
C27 C28 Fe3 69.6(3)
C29 C28 H28 126.1
C27 C28 H28 126.1
Fe3 C28 H28 126.2
C28 C29 C30 107.7(5)
C28 C29 Fe3 69.8(3)
C30 C29 Fe3 69.7(3)
C28 C29 H29 126.1
C30 C29 H29 126.1
Fe3 C29 H29 125.9
C26 C30 C29 107.5(5)
C26 C30 Fe3 70.1(3)
C29 C30 Fe3 69.3(3)
C26 C30 H30 126.2
C29 C30 H30 126.2
Fe3 C30 H30 125.9
C35 C31 C32 106.1(4)
C35 C31 Si2 126.3(3)
C32 C31 Si2 127.6(3)
C35 C31 Fe4 69.1(2)
C32 C31 Fe4 69.0(2)
Si2 C31 Fe4 124.86(19)
C33 C32 C31 109.2(4)
C33 C32 Fe4 69.9(3)
C31 C32 Fe4 70.2(2)
C33 C32 H32 125.4
C31 C32 H32 125.4
Fe4 C32 H32 126.0
C34 C33 C32 108.6(4)
C34 C33 Fe4 70.2(3)
C32 C33 Fe4 69.6(2)
C34 C33 H33 125.7
C32 C33 H33 125.7
Fe4 C33 H33 126.1
C33 C34 C35 107.7(4)
C33 C34 Fe4 69.9(3)
C35 C34 Fe4 69.3(2)
C33 C34 H34 126.1
C35 C34 H34 126.1
Fe4 C34 H34 126.2
C31 C35 C34 108.4(4)
C31 C35 Fe4 70.0(2)
C34 C35 Fe4 69.6(2)
C31 C35 H35 125.8
C34 C35 H35 125.8
Fe4 C35 H35 126.2
C40 C36 C37 106.5(5)
C40 C36 Fe4 69.7(3)
C37 C36 Fe4 69.8(3)
C40 C36 H36 126.7
C37 C36 H36 126.7
Fe4 C36 H36 125.4
C38 C37 C36 108.5(4)
C38 C37 Fe4 70.6(3)
C36 C37 Fe4 69.5(3)
C38 C37 H37 125.8
C36 C37 H37 125.8
Fe4 C37 H37 125.7
C39 C38 C37 108.4(5)
C39 C38 Fe4 70.0(3)
C37 C38 Fe4 69.8(3)
C39 C38 H38 125.8
C37 C38 H38 125.8
Fe4 C38 H38 126.0
C38 C39 C40 107.9(4)
C38 C39 Fe4 70.1(2)
C40 C39 Fe4 69.5(3)
C38 C39 H39 126.0
C40 C39 H39 126.0
Fe4 C39 H39 125.9
C36 C40 C39 108.6(5)
C36 C40 Fe4 69.8(3)
C39 C40 Fe4 70.6(3)
C36 C40 H40 125.7
C39 C40 H40 125.7
Fe4 C40 H40 125.5
C45 C41 C42 105.5(3)
C45 C41 Si3 125.3(3)
C42 C41 Si3 129.2(3)
C45 C41 Fe5 68.6(2)
C42 C41 Fe5 68.5(2)
Si3 C41 Fe5 127.98(19)
C43 C42 C41 109.7(4)
C43 C42 Fe5 70.1(3)
C41 C42 Fe5 70.6(2)
C43 C42 H42 125.1
C41 C42 H42 125.1
Fe5 C42 H42 125.8
C44 C43 C42 108.0(4)
C44 C43 Fe5 69.8(3)
C42 C43 Fe5 69.2(2)
C44 C43 H43 126.0
C42 C43 H43 126.0
Fe5 C43 H43 126.5
C43 C44 C45 107.9(4)
C43 C44 Fe5 69.9(3)
C45 C44 Fe5 69.2(2)
C43 C44 H44 126.1
C45 C44 H44 126.1
Fe5 C44 H44 126.4
C44 C45 C41 109.0(4)
C44 C45 Fe5 69.8(2)
C41 C45 Fe5 70.3(2)
C44 C45 H45 125.5
C41 C45 H45 125.5
Fe5 C45 H45 126.0
C50 C46 C47 107.8(5)
C50 C46 Fe5 69.7(3)
C47 C46 Fe5 69.8(3)
C50 C46 H46 126.1
C47 C46 H46 126.1
Fe5 C46 H46 126.1
C48 C47 C46 107.9(5)
C48 C47 Fe5 69.8(3)
C46 C47 Fe5 69.4(3)
C48 C47 H47 126.1
C46 C47 H47 126.1
Fe5 C47 H47 126.4
C47 C48 C49 107.4(5)
C47 C48 Fe5 69.9(3)
C49 C48 Fe5 70.1(3)
C47 C48 H48 126.3
C49 C48 H48 126.3
Fe5 C48 H48 125.3
C50 C49 C48 108.4(5)
C50 C49 Fe5 69.3(3)
C48 C49 Fe5 69.3(3)
C50 C49 H49 125.8
C48 C49 H49 125.8
Fe5 C49 H49 127.3
C49 C50 C46 108.4(5)
C49 C50 Fe5 70.7(3)
C46 C50 Fe5 70.0(3)
C49 C50 H50 125.8
C46 C50 H50 125.8
Fe5 C50 H50 125.1
C55 C51 C52 105.4(3)
C55 C51 Si3 126.9(3)
C52 C51 Si3 127.8(3)
C55 C51 Fe6 68.3(2)
C52 C51 Fe6 69.0(2)
Si3 C51 Fe6 125.5(2)
C53 C52 C51 109.0(4)
C53 C52 Fe6 69.6(3)
C51 C52 Fe6 70.2(2)
C53 C52 H52 125.5
C51 C52 H52 125.5
Fe6 C52 H52 126.3
C54 C53 C52 108.7(4)
C54 C53 Fe6 70.4(3)
C52 C53 Fe6 69.6(2)
C54 C53 H53 125.7
C52 C53 H53 125.7
Fe6 C53 H53 126.0
C53 C54 C55 107.7(4)
C53 C54 Fe6 69.9(3)
C55 C54 Fe6 68.8(2)
C53 C54 H54 126.1
C55 C54 H54 126.1
Fe6 C54 H54 126.8
C54 C55 C51 109.2(4)
C54 C55 Fe6 70.2(2)
C51 C55 Fe6 70.5(2)
C54 C55 H55 125.4
C51 C55 H55 125.4
Fe6 C55 H55 125.4
C57 C56 C60 108.4(4)
C57 C56 Fe6 69.5(2)
C60 C56 Fe6 69.4(3)
C57 C56 H56 125.8
C60 C56 H56 125.8
Fe6 C56 H56 126.9
C56 C57 C58 109.1(4)
C56 C57 Fe6 70.3(2)
C58 C57 Fe6 70.1(3)
C56 C57 H57 125.4
C58 C57 H57 125.4
Fe6 C57 H57 125.8
C57 C58 C59 107.8(4)
C57 C58 Fe6 69.9(2)
C59 C58 Fe6 69.2(2)
C57 C58 H58 126.1
C59 C58 H58 126.1
Fe6 C58 H58 126.4
C58 C59 C60 107.7(4)
C58 C59 Fe6 69.8(3)
C60 C59 Fe6 69.6(2)
C58 C59 H59 126.1
C60 C59 H59 126.1
Fe6 C59 H59 126.0
C56 C60 C59 107.1(4)
C56 C60 Fe6 70.1(2)
C59 C60 Fe6 69.1(3)
C56 C60 H60 126.5
C59 C60 H60 126.5
Fe6 C60 H60 125.9
C62 C61 C65 105.8(3)
C62 C61 Si4 125.5(3)
C65 C61 Si4 128.6(3)
C62 C61 Fe7 68.6(2)
C65 C61 Fe7 69.2(2)
Si4 C61 Fe7 123.7(2)
C63 C62 C61 108.8(4)
C63 C62 Fe7 70.0(2)
C61 C62 Fe7 70.4(2)
C63 C62 H62 125.6
C61 C62 H62 125.6
Fe7 C62 H62 125.6
C64 C63 C62 107.8(4)
C64 C63 Fe7 70.6(2)
C62 C63 Fe7 69.0(2)
C64 C63 H63 126.1
C62 C63 H63 126.1
Fe7 C63 H63 125.9
C63 C64 C65 108.3(4)
C63 C64 Fe7 69.3(3)
C65 C64 Fe7 69.3(2)
C63 C64 H64 125.9
C65 C64 H64 125.9
Fe7 C64 H64 127.1
C64 C65 C61 109.3(4)
C64 C65 Fe7 70.7(3)
C61 C65 Fe7 69.8(2)
C64 C65 H65 125.3
C61 C65 H65 125.3
Fe7 C65 H65 125.7
C67 C66 C70 108.3(5)
C67 C66 Fe7 70.3(3)
C70 C66 Fe7 69.8(3)
C67 C66 H66 125.8
C70 C66 H66 125.8
Fe7 C66 H66 125.7
C66 C67 C68 108.6(5)
C66 C67 Fe7 69.7(3)
C68 C67 Fe7 70.5(3)
C66 C67 H67 125.7
C68 C67 H67 125.7
Fe7 C67 H67 125.7
C69 C68 C67 107.1(5)
C69 C68 Fe7 69.3(3)
C67 C68 Fe7 68.9(3)
C69 C68 H68 126.4
C67 C68 H68 126.4
Fe7 C68 H68 126.9
C70 C69 C68 108.1(5)
C70 C69 Fe7 69.2(3)
C68 C69 Fe7 70.5(3)
C70 C69 H69 125.9
C68 C69 H69 125.9
Fe7 C69 H69 125.9
C66 C70 C69 107.8(5)
C66 C70 Fe7 69.6(3)
C69 C70 Fe7 70.1(3)
C66 C70 H70 126.1
C69 C70 H70 126.1
Fe7 C70 H70 125.7
C75 C71 C72 106.1(3)
C75 C71 Si4 128.5(3)
C72 C71 Si4 125.4(3)
C75 C71 Fe8 69.0(2)
C72 C71 Fe8 68.5(2)
Si4 C71 Fe8 125.83(19)
C73 C72 C71 108.6(4)
C73 C72 Fe8 69.6(2)
C71 C72 Fe8 70.4(2)
C73 C72 H72 125.7
C71 C72 H72 125.7
Fe8 C72 H72 125.9
C74 C73 C72 108.4(4)
C74 C73 Fe8 70.1(2)
C72 C73 Fe8 69.5(2)
C74 C73 H73 125.8
C72 C73 H73 125.8
Fe8 C73 H73 126.2
C73 C74 C75 107.9(4)
C73 C74 Fe8 69.5(2)
C75 C74 Fe8 69.8(2)
C73 C74 H74 126.0
C75 C74 H74 126.0
Fe8 C74 H74 126.2
C74 C75 C71 109.0(4)
C74 C75 Fe8 69.5(2)
C71 C75 Fe8 70.1(2)
C74 C75 H75 125.5
C71 C75 H75 125.5
Fe8 C75 H75 126.5
C77 C76 C80 108.1(4)
C77 C76 Fe8 70.8(3)
C80 C76 Fe8 69.2(2)
C77 C76 H76 125.9
C80 C76 H76 125.9
Fe8 C76 H76 125.6
C78 C77 C76 108.4(4)
C78 C77 Fe8 69.5(2)
C76 C77 Fe8 69.6(2)
C78 C77 H77 125.8
C76 C77 H77 125.8
Fe8 C77 H77 126.7
C77 C78 C79 108.6(4)
C77 C78 Fe8 70.5(2)
C79 C78 Fe8 69.8(3)
C77 C78 H78 125.7
C79 C78 H78 125.7
Fe8 C78 H78 125.6
C78 C79 C80 107.9(4)
C78 C79 Fe8 70.2(3)
C80 C79 Fe8 69.4(3)
C78 C79 H79 126.0
C80 C79 H79 126.0
Fe8 C79 H79 125.9
C79 C80 C76 106.9(5)
C79 C80 Fe8 69.8(3)
C76 C80 Fe8 69.8(3)
C79 C80 H80 126.6
C76 C80 H80 126.6
Fe8 C80 H80 125.4
O7 C81 O8 124.6(4)
O7 C81 C82 116.9(4)
O8 C81 C82 118.5(4)
C81 C82 H82A 109.5
C81 C82 H82B 109.5
H82A C82 H82B 109.5
C81 C82 H82C 109.5
H82A C82 H82C 109.5
H82B C82 H82C 109.5
N1 C83 C84 115.5(3)
N1 C83 H83A 108.4
C84 C83 H83A 108.4
N1 C83 H83B 108.4
C84 C83 H83B 108.4
H83A C83 H83B 107.5
C85 C84 C83 111.5(3)
C85 C84 H84A 109.3
C83 C84 H84A 109.3
C85 C84 H84B 109.3
C83 C84 H84B 109.3
H84A C84 H84B 108.0
C84 C85 C86 112.9(4)
C84 C85 H85A 109.0
C86 C85 H85A 109.0
C84 C85 H85B 109.0
C86 C85 H85B 109.0
H85A C85 H85B 107.8
C85 C86 H86A 109.5
C85 C86 H86B 109.5
H86A C86 H86B 109.5
C85 C86 H86C 109.5
H86A C86 H86C 109.5
H86B C86 H86C 109.5
N1 C87 C88 115.2(3)
N1 C87 H87A 108.5
C88 C87 H87A 108.5
N1 C87 H87B 108.5
C88 C87 H87B 108.5
H87A C87 H87B 107.5
C89 C88 C87 112.1(4)
C89 C88 H88A 109.2
C87 C88 H88A 109.2
C89 C88 H88B 109.2
C87 C88 H88B 109.2
H88A C88 H88B 107.9
C90 C89 C88 115.3(4)
C90 C89 H89A 108.4
C88 C89 H89A 108.4
C90 C89 H89B 108.4
C88 C89 H89B 108.4
H89A C89 H89B 107.5
C89 C90 H90A 109.5
C89 C90 H90B 109.5
H90A C90 H90B 109.5
C89 C90 H90C 109.5
H90A C90 H90C 109.5
H90B C90 H90C 109.5
N1 C91 C92 116.4(3)
N1 C91 H91A 108.2
C92 C91 H91A 108.2
N1 C91 H91B 108.2
C92 C91 H91B 108.2
H91A C91 H91B 107.4
C93 C92 C91 110.0(4)
C93 C92 H92A 109.7
C91 C92 H92A 109.7
C93 C92 H92B 109.7
C91 C92 H92B 109.7
H92A C92 H92B 108.2
C94 C93 C92 113.8(5)
C94 C93 H93A 108.8
C92 C93 H93A 108.8
C94 C93 H93B 108.8
C92 C93 H93B 108.8
H93A C93 H93B 107.7
C93 C94 H94A 109.5
C93 C94 H94B 109.5
H94A C94 H94B 109.5
C93 C94 H94C 109.5
H94A C94 H94C 109.5
H94B C94 H94C 109.5
N1 C95 C96 115.1(3)
N1 C95 H95A 108.5
C96 C95 H95A 108.5
N1 C95 H95B 108.5
C96 C95 H95B 108.5
H95A C95 H95B 107.5
C95 C96 C97 109.2(4)
C95 C96 H96A 109.8
C97 C96 H96A 109.8
C95 C96 H96B 109.8
C97 C96 H96B 109.8
H96A C96 H96B 108.3
C98 C97 C96 104.0(5)
C98 C97 H97A 111.0
C96 C97 H97A 111.0
C98 C97 H97B 111.0
C96 C97 H97B 111.0
H97A C97 H97B 109.0
C97 C98 H98A 109.5
C97 C98 H98B 109.5
H98A C98 H98B 109.5
C97 C98 H98C 109.5
H98A C98 H98C 109.5
H98B C98 H98C 109.5
Cl2 C99 Cl1 111.1(3)
Cl2 C99 H99A 109.4
Cl1 C99 H99A 109.4
Cl2 C99 H99B 109.4
Cl1 C99 H99B 109.4
H99A C99 H99B 108.0
C5 Fe1 C2 67.97(17)
C5 Fe1 C6 128.80(17)
C2 Fe1 C6 115.58(17)
C5 Fe1 C10 107.38(17)
C2 Fe1 C10 147.28(17)
C6 Fe1 C10 40.60(18)
C5 Fe1 C4 40.65(16)
C2 Fe1 C4 67.81(17)
C6 Fe1 C4 168.35(19)
C10 Fe1 C4 130.80(19)
C5 Fe1 C3 67.91(17)
C2 Fe1 C3 40.67(16)
C6 Fe1 C3 149.32(19)
C10 Fe1 C3 169.85(19)
C4 Fe1 C3 39.94(18)
C5 Fe1 C1 40.62(15)
C2 Fe1 C1 41.17(15)
C6 Fe1 C1 105.94(16)
C10 Fe1 C1 113.70(16)
C4 Fe1 C1 68.78(16)
C3 Fe1 C1 69.09(16)
C5 Fe1 C7 167.81(16)
C2 Fe1 C7 109.50(17)
C6 Fe1 C7 40.44(17)
C10 Fe1 C7 67.88(18)
C4 Fe1 C7 150.69(18)
C3 Fe1 C7 118.55(18)
C1 Fe1 C7 129.69(16)
C5 Fe1 C9 116.53(18)
C2 Fe1 C9 171.42(17)
C6 Fe1 C9 68.02(18)
C10 Fe1 C9 40.28(17)
C4 Fe1 C9 110.33(18)
C3 Fe1 C9 132.66(17)
C1 Fe1 C9 146.89(17)
C7 Fe1 C9 67.71(18)
C5 Fe1 C8 149.61(17)
C2 Fe1 C8 133.01(18)
C6 Fe1 C8 67.78(17)
C10 Fe1 C8 67.31(18)
C4 Fe1 C8 118.90(17)
C3 Fe1 C8 111.83(17)
C1 Fe1 C8 169.76(17)
C7 Fe1 C8 40.40(17)
C9 Fe1 C8 39.76(18)
C19 Fe2 C16 68.2(2)
C19 Fe2 C20 40.5(2)
C16 Fe2 C20 40.5(2)
C19 Fe2 C18 41.23(19)
C16 Fe2 C18 68.0(2)
C20 Fe2 C18 68.4(2)
C19 Fe2 C17 68.4(2)
C16 Fe2 C17 40.3(2)
C20 Fe2 C17 68.0(2)
C18 Fe2 C17 40.3(2)
C19 Fe2 C12 144.6(2)
C16 Fe2 C12 134.8(2)
C20 Fe2 C12 174.3(2)
C18 Fe2 C12 113.90(19)
C17 Fe2 C12 110.12(19)
C19 Fe2 C15 134.41(19)
C16 Fe2 C15 113.57(19)
C20 Fe2 C15 109.49(19)
C18 Fe2 C15 175.11(18)
C17 Fe2 C15 143.68(19)
C12 Fe2 C15 68.60(17)
C19 Fe2 C13 114.4(2)
C16 Fe2 C13 175.1(2)
C20 Fe2 C13 144.1(2)
C18 Fe2 C13 110.9(2)
C17 Fe2 C13 135.9(2)
C12 Fe2 C13 40.80(18)
C15 Fe2 C13 67.96(19)
C19 Fe2 C11 174.30(19)
C16 Fe2 C11 108.92(18)
C20 Fe2 C11 134.22(19)
C18 Fe2 C11 143.06(18)
C17 Fe2 C11 112.82(18)
C12 Fe2 C11 40.89(16)
C15 Fe2 C11 41.50(15)
C13 Fe2 C11 68.88(16)
C19 Fe2 C14 110.4(2)
C16 Fe2 C14 143.7(2)
C20 Fe2 C14 114.0(2)
C18 Fe2 C14 136.1(2)
C17 Fe2 C14 175.6(2)
C12 Fe2 C14 68.27(19)
C15 Fe2 C14 40.12(17)
C13 Fe2 C14 40.3(2)
C11 Fe2 C14 68.86(17)
C27 Fe3 C26 40.3(2)
C27 Fe3 C23 130.7(2)
C26 Fe3 C23 169.9(2)
C27 Fe3 C28 40.5(2)
C26 Fe3 C28 67.8(2)
C23 Fe3 C28 107.9(2)
C27 Fe3 C29 68.2(2)
C26 Fe3 C29 67.8(2)
C23 Fe3 C29 115.4(2)
C28 Fe3 C29 40.5(2)
C27 Fe3 C22 109.37(19)
C26 Fe3 C22 131.85(18)
C23 Fe3 C22 40.84(16)
C28 Fe3 C22 116.6(2)
C29 Fe3 C22 148.5(2)
C27 Fe3 C24 168.8(2)
C26 Fe3 C24 149.2(2)
C23 Fe3 C24 40.46(18)
C28 Fe3 C24 129.7(2)
C29 Fe3 C24 107.8(2)
C22 Fe3 C24 68.21(17)
C27 Fe3 C30 67.9(2)
C26 Fe3 C30 39.83(19)
C23 Fe3 C30 148.42(19)
C28 Fe3 C30 68.4(2)
C29 Fe3 C30 41.0(2)
C22 Fe3 C30 169.65(19)
C24 Fe3 C30 116.4(2)
C27 Fe3 C25 149.92(19)
C26 Fe3 C25 117.73(19)
C23 Fe3 C25 68.26(18)
C28 Fe3 C25 168.5(2)
C29 Fe3 C25 130.2(2)
C22 Fe3 C25 68.15(16)
C24 Fe3 C25 40.53(17)
C30 Fe3 C25 108.8(2)
C27 Fe3 C21 116.79(18)
C26 Fe3 C21 109.63(17)
C23 Fe3 C21 68.97(15)
C28 Fe3 C21 148.8(2)
C29 Fe3 C21 169.7(2)
C22 Fe3 C21 40.52(15)
C24 Fe3 C21 69.05(16)
C30 Fe3 C21 130.78(19)
C25 Fe3 C21 41.27(15)
C40 Fe4 C35 113.9(2)
C40 Fe4 C36 40.6(2)
C35 Fe4 C36 107.2(2)
C40 Fe4 C32 172.7(2)
C35 Fe4 C32 68.05(18)
C36 Fe4 C32 146.54(19)
C40 Fe4 C34 108.6(2)
C35 Fe4 C34 41.07(18)
C36 Fe4 C34 131.4(2)
C32 Fe4 C34 67.85(19)
C40 Fe4 C37 67.5(2)
C35 Fe4 C37 132.2(2)
C36 Fe4 C37 40.6(2)
C32 Fe4 C37 116.89(19)
C34 Fe4 C37 171.2(2)
C40 Fe4 C33 132.9(2)
C35 Fe4 C33 68.1(2)
C36 Fe4 C33 170.7(2)
C32 Fe4 C33 40.44(17)
C34 Fe4 C33 39.9(2)
C37 Fe4 C33 148.3(2)
C40 Fe4 C38 67.1(2)
C35 Fe4 C38 171.5(2)
C36 Fe4 C38 67.6(2)
C32 Fe4 C38 112.18(19)
C34 Fe4 C38 147.3(2)
C37 Fe4 C38 39.6(2)
C33 Fe4 C38 118.0(2)
C40 Fe4 C39 39.9(2)
C35 Fe4 C39 145.8(2)
C36 Fe4 C39 67.8(2)
C32 Fe4 C39 134.9(2)
C34 Fe4 C39 115.50(19)
C37 Fe4 C39 67.07(19)
C33 Fe4 C39 111.21(19)
C38 Fe4 C39 39.9(2)
C40 Fe4 C31 145.1(2)
C35 Fe4 C31 40.95(16)
C36 Fe4 C31 113.49(18)
C32 Fe4 C31 40.73(16)
C34 Fe4 C31 69.08(16)
C37 Fe4 C31 109.21(17)
C33 Fe4 C31 68.69(17)
C38 Fe4 C31 133.74(18)
C39 Fe4 C31 173.2(2)
C50 Fe5 C46 40.3(2)
C50 Fe5 C42 156.6(2)
C46 Fe5 C42 121.54(19)
C50 Fe5 C45 107.99(19)
C46 Fe5 C45 125.22(18)
C42 Fe5 C45 68.31(17)
C50 Fe5 C44 125.2(2)
C46 Fe5 C44 162.2(2)
C42 Fe5 C44 68.19(18)
C45 Fe5 C44 41.00(15)
C50 Fe5 C47 68.2(2)
C46 Fe5 C47 40.9(2)
C42 Fe5 C47 107.91(19)
C45 Fe5 C47 162.39(18)
C44 Fe5 C47 155.26(19)
C50 Fe5 C43 161.6(2)
C46 Fe5 C43 156.4(2)
C42 Fe5 C43 40.63(17)
C45 Fe5 C43 68.41(17)
C44 Fe5 C43 40.33(18)
C47 Fe5 C43 120.7(2)
C50 Fe5 C48 68.3(2)
C46 Fe5 C48 68.3(2)
C42 Fe5 C48 124.7(2)
C45 Fe5 C48 155.92(19)
C44 Fe5 C48 120.3(2)
C47 Fe5 C48 40.4(2)
C43 Fe5 C48 107.2(2)
C50 Fe5 C49 40.0(2)
C46 Fe5 C49 67.5(2)
C42 Fe5 C49 161.9(2)
C45 Fe5 C49 121.2(2)
C44 Fe5 C49 108.0(2)
C47 Fe5 C49 67.7(2)
C43 Fe5 C49 125.1(2)
C48 Fe5 C49 40.6(2)
C50 Fe5 C41 120.89(19)
C46 Fe5 C41 107.40(17)
C42 Fe5 C41 40.94(14)
C45 Fe5 C41 41.12(15)
C44 Fe5 C41 69.32(16)
C47 Fe5 C41 124.78(17)
C43 Fe5 C41 69.13(15)
C48 Fe5 C41 161.56(19)
C49 Fe5 C41 156.0(2)
C55 Fe6 C59 120.3(2)
C55 Fe6 C57 162.89(17)
C59 Fe6 C57 68.1(2)
C55 Fe6 C60 107.31(19)
C59 Fe6 C60 41.28(19)
C57 Fe6 C60 68.27(19)
C55 Fe6 C53 67.99(19)
C59 Fe6 C53 125.17(19)
C57 Fe6 C53 121.16(19)
C60 Fe6 C53 162.5(2)
C55 Fe6 C54 41.02(17)
C59 Fe6 C54 107.5(2)
C57 Fe6 C54 154.88(19)
C60 Fe6 C54 125.8(2)
C53 Fe6 C54 39.7(2)
C55 Fe6 C58 155.58(19)
C59 Fe6 C58 41.0(2)
C57 Fe6 C58 40.03(19)
C60 Fe6 C58 68.96(19)
C53 Fe6 C58 107.91(18)
C54 Fe6 C58 120.37(18)
C55 Fe6 C52 68.16(18)
C59 Fe6 C52 162.64(19)
C57 Fe6 C52 108.40(18)
C60 Fe6 C52 154.91(18)
C53 Fe6 C52 40.81(18)
C54 Fe6 C52 68.0(2)
C58 Fe6 C52 125.51(18)
C55 Fe6 C56 125.83(17)
C59 Fe6 C56 68.32(18)
C57 Fe6 C56 40.27(17)
C60 Fe6 C56 40.49(18)
C53 Fe6 C56 155.8(2)
C54 Fe6 C56 163.28(19)
C58 Fe6 C56 67.89(17)
C52 Fe6 C56 120.80(18)
C55 Fe6 C51 41.17(16)
C59 Fe6 C51 155.1(2)
C57 Fe6 C51 125.27(17)
C60 Fe6 C51 119.31(17)
C53 Fe6 C51 69.08(16)
C54 Fe6 C51 69.34(17)
C58 Fe6 C51 162.09(19)
C52 Fe6 C51 40.86(15)
C56 Fe6 C51 107.20(15)
C66 Fe7 C70 40.5(2)
C66 Fe7 C62 105.7(2)
C70 Fe7 C62 126.8(2)
C66 Fe7 C69 68.1(2)
C70 Fe7 C69 40.7(2)
C62 Fe7 C69 166.3(2)
C66 Fe7 C67 40.1(2)
C70 Fe7 C67 67.8(2)
C62 Fe7 C67 115.9(2)
C69 Fe7 C67 67.9(2)
C66 Fe7 C68 68.0(2)
C70 Fe7 C68 68.1(2)
C62 Fe7 C68 150.4(2)
C69 Fe7 C68 40.3(2)
C67 Fe7 C68 40.6(2)
C66 Fe7 C63 125.6(2)
C70 Fe7 C63 164.1(2)
C62 Fe7 C63 40.98(17)
C69 Fe7 C63 152.5(2)
C67 Fe7 C63 106.21(19)
C68 Fe7 C63 117.7(2)
C66 Fe7 C65 153.29(19)
C70 Fe7 C65 121.15(18)
C62 Fe7 C65 68.24(17)
C69 Fe7 C65 111.4(2)
C67 Fe7 C65 166.4(2)
C68 Fe7 C65 130.2(2)
C63 Fe7 C65 67.81(18)
C66 Fe7 C61 117.25(19)
C70 Fe7 C61 108.25(18)
C62 Fe7 C61 40.99(16)
C69 Fe7 C61 129.70(19)
C67 Fe7 C61 150.0(2)
C68 Fe7 C61 168.0(2)
C63 Fe7 C61 69.04(16)
C65 Fe7 C61 41.00(16)
C66 Fe7 C64 163.9(2)
C70 Fe7 C64 154.9(2)
C62 Fe7 C64 68.08(18)
C69 Fe7 C64 121.1(2)
C67 Fe7 C64 127.8(2)
C68 Fe7 C64 109.6(2)
C63 Fe7 C64 40.14(19)
C65 Fe7 C64 40.02(17)
C61 Fe7 C64 68.53(16)
C80 Fe8 C73 119.8(2)
C80 Fe8 C76 41.0(2)
C73 Fe8 C76 156.4(2)
C80 Fe8 C72 105.86(19)
C73 Fe8 C72 40.94(16)
C76 Fe8 C72 121.37(19)
C80 Fe8 C74 155.4(2)
C73 Fe8 C74 40.42(17)
C76 Fe8 C74 162.3(2)
C72 Fe8 C74 68.60(17)
C80 Fe8 C79 40.8(2)
C73 Fe8 C79 106.32(17)
C76 Fe8 C79 68.14(19)
C72 Fe8 C79 122.95(18)
C74 Fe8 C79 120.73(18)
C80 Fe8 C78 67.9(2)
C73 Fe8 C78 124.13(17)
C76 Fe8 C78 67.26(19)
C72 Fe8 C78 159.92(18)
C74 Fe8 C78 108.68(18)
C79 Fe8 C78 40.0(2)
C80 Fe8 C75 161.6(2)
C73 Fe8 C75 68.22(17)
C76 Fe8 C75 125.75(19)
C72 Fe8 C75 68.49(17)
C74 Fe8 C75 40.71(16)
C79 Fe8 C75 157.01(19)
C78 Fe8 C75 123.31(19)
C80 Fe8 C77 67.7(2)
C73 Fe8 C77 161.4(2)
C76 Fe8 C77 39.6(2)
C72 Fe8 C77 157.30(18)
C74 Fe8 C77 126.3(2)
C79 Fe8 C77 67.36(19)
C78 Fe8 C77 39.93(18)
C75 Fe8 C77 110.31(18)
C80 Fe8 C71 123.40(19)
C73 Fe8 C71 69.10(15)
C76 Fe8 C71 107.87(17)
C72 Fe8 C71 41.09(15)
C74 Fe8 C71 69.12(16)
C79 Fe8 C71 160.09(19)
C78 Fe8 C71 158.26(18)
C75 Fe8 C71 40.96(15)
C77 Fe8 C71 122.85(17)
C87 N1 C95 107.9(3)
C87 N1 C83 111.2(3)
C95 N1 C83 108.7(3)
C87 N1 C91 109.4(3)
C95 N1 C91 111.8(3)
C83 N1 C91 107.9(3)
Si1 O1 H1O 124.(4)
Si2 O2 H2O 109.5
Si1 O3 Si2 154.26(18)
Si3 O4 H4O 109.5
Si4 O5 H5O 109.5
Si3 O6 Si4 144.26(17)
O1 Si1 O3 112.24(15)
O1 Si1 C11 109.71(18)
O3 Si1 C11 110.13(16)
O1 Si1 C1 108.53(16)
O3 Si1 C1 107.63(16)
C11 Si1 C1 108.50(17)
O2 Si2 O3 112.79(15)
O2 Si2 C21 106.80(16)
O3 Si2 C21 107.35(15)
O2 Si2 C31 112.61(17)
O3 Si2 C31 105.13(15)
C21 Si2 C31 112.15(17)
O4 Si3 O6 112.29(15)
O4 Si3 C51 112.39(17)
O6 Si3 C51 106.86(15)
O4 Si3 C41 108.05(16)
O6 Si3 C41 109.03(15)
C51 Si3 C41 108.11(17)
O6 Si4 O5 108.42(14)
O6 Si4 C61 108.76(16)
O5 Si4 C61 108.49(16)
O6 Si4 C71 108.72(15)
O5 Si4 C71 110.33(16)
C61 Si4 C71 112.04(17)

loop_
_geom_bond_atom_site_label_1
_geom_bond_atom_site_label_2
_geom_bond_distance
C1 C5 1.420(5)
C1 C2 1.436(5)
C1 Si1 1.856(4)
C1 Fe1 2.052(4)
C2 C3 1.416(6)
C2 Fe1 2.032(4)
C2 H2 0.95
C3 C4 1.398(6)
C3 Fe1 2.044(4)
C3 H3 0.95
C4 C5 1.420(6)
C4 Fe1 2.049(4)
C4 H4 0.95
C5 Fe1 2.039(4)
C5 H5 0.95
C6 C10 1.414(6)
C6 C7 1.414(6)
C6 Fe1 2.033(4)
C6 H6 0.95
C7 C8 1.422(6)
C7 Fe1 2.058(4)
C7 H7 0.95
C8 C9 1.402(6)
C8 Fe1 2.059(4)
C8 H8 0.95
C9 C10 1.414(6)
C9 Fe1 2.064(4)
C9 H9 0.95
C10 Fe1 2.043(4)
C10 H10 0.95
C11 C12 1.428(6)
C11 C15 1.452(5)
C11 Si1 1.849(4)
C11 Fe2 2.055(4)
C12 C13 1.420(6)
C12 Fe2 2.032(4)
C12 H12 0.95
C13 C14 1.410(7)
C13 Fe2 2.041(5)
C13 H13 0.95
C14 C15 1.406(6)
C14 Fe2 2.054(5)
C14 H14 0.95
C15 Fe2 2.044(4)
C15 H15 0.95
C16 C17 1.402(7)
C16 C20 1.408(7)
C16 Fe2 2.035(5)
C16 H16 0.95
C17 C18 1.408(7)
C17 Fe2 2.039(5)
C17 H17 0.95
C18 C19 1.437(7)
C18 Fe2 2.045(4)
C18 H18 0.95
C19 C20 1.409(7)
C19 Fe2 2.036(4)
C19 H19 0.95
C20 Fe2 2.038(4)
C20 H20 0.95
C21 C22 1.419(5)
C21 C25 1.442(5)
C21 Si2 1.851(4)
C21 Fe3 2.056(4)
C22 C23 1.425(6)
C22 Fe3 2.041(4)
C22 H22 0.95
C23 C24 1.413(6)
C23 Fe3 2.042(4)
C23 H23 0.95
C24 C25 1.413(6)
C24 Fe3 2.043(4)
C24 H24 0.95
C25 Fe3 2.035(4)
C25 H25 0.95
C26 C30 1.390(7)
C26 C27 1.405(7)
C26 Fe3 2.041(5)
C26 H26 0.95
C27 C28 1.412(7)
C27 Fe3 2.036(5)
C27 H27 0.95
C28 C29 1.412(8)
C28 Fe3 2.039(5)
C28 H28 0.95
C29 C30 1.427(8)
C29 Fe3 2.036(4)
C29 H29 0.95
C30 Fe3 2.040(5)
C30 H30 0.95
C31 C35 1.431(6)
C31 C32 1.423(6)
C31 Si2 1.859(4)
C31 Fe4 2.052(4)
C32 C33 1.409(6)
C32 Fe4 2.036(4)
C32 H32 0.95
C33 C34 1.395(7)
C33 Fe4 2.040(4)
C33 H33 0.95
C34 C35 1.433(6)
C34 Fe4 2.044(4)
C34 H34 0.95
C35 Fe4 2.040(4)
C35 H35 0.95
C36 C40 1.412(7)
C36 C37 1.417(8)
C36 Fe4 2.038(5)
C36 H36 0.95
C37 C38 1.388(7)
C37 Fe4 2.041(4)
C37 H37 0.95
C38 C39 1.398(7)
C38 Fe4 2.052(4)
C38 H38 0.95
C39 C40 1.394(8)
C39 Fe4 2.050(4)
C39 H39 0.95
C40 Fe4 2.037(5)
C40 H40 0.95
C41 C45 1.436(5)
C41 C42 1.429(5)
C41 Si3 1.850(4)
C41 Fe5 2.056(4)
C42 C43 1.413(6)
C42 Fe5 2.029(4)
C42 H42 0.95
C43 C44 1.407(6)
C43 Fe5 2.041(5)
C43 H43 0.95
C44 C45 1.426(5)
C44 Fe5 2.040(4)
C44 H44 0.95
C45 Fe5 2.033(4)
C45 H45 0.95
C46 C50 1.400(7)
C46 C47 1.421(7)
C46 Fe5 2.033(5)
C46 H46 0.95
C47 C48 1.406(7)
C47 Fe5 2.038(4)
C47 H47 0.95
C48 C49 1.418(8)
C48 Fe5 2.037(5)
C48 H48 0.95
C49 C50 1.394(8)
C49 Fe5 2.047(5)
C49 H49 0.95
C50 Fe5 2.028(5)
C50 H50 0.95
C51 C55 1.437(6)
C51 C52 1.432(5)
C51 Si3 1.846(4)
C51 Fe6 2.058(3)
C52 C53 1.424(6)
C52 Fe6 2.043(4)
C52 H52 0.95
C53 C54 1.390(7)
C53 Fe6 2.042(4)
C53 H53 0.95
C54 C55 1.428(6)
C54 Fe6 2.048(5)
C54 H54 0.95
C55 Fe6 2.028(4)
C55 H55 0.95
C56 C57 1.408(6)
C56 C60 1.415(6)
C56 Fe6 2.050(4)
C56 H56 0.95
C57 C58 1.397(7)
C57 Fe6 2.039(4)
C57 H57 0.95
C58 C59 1.426(7)
C58 Fe6 2.042(4)
C58 H58 0.95
C59 C60 1.436(7)
C59 Fe6 2.033(4)
C59 H59 0.95
C60 Fe6 2.040(4)
C60 H60 0.95
C61 C62 1.429(6)
C61 C65 1.435(6)
C61 Si4 1.854(4)
C61 Fe7 2.053(4)
C62 C63 1.426(6)
C62 Fe7 2.029(4)
C62 H62 0.95
C63 C64 1.408(7)
C63 Fe7 2.043(4)
C63 H63 0.95
C64 C65 1.404(6)
C64 Fe7 2.061(4)
C64 H64 0.95
C65 Fe7 2.043(4)
C65 H65 0.95
C66 C67 1.391(7)
C66 C70 1.405(7)
C66 Fe7 2.026(5)
C66 H66 0.95
C67 C68 1.417(8)
C67 Fe7 2.034(5)
C67 H67 0.95
C68 C69 1.409(8)
C68 Fe7 2.055(5)
C68 H68 0.95
C69 C70 1.414(8)
C69 Fe7 2.040(5)
C69 H69 0.95
C70 Fe7 2.028(4)
C70 H70 0.95
C71 C75 1.437(6)
C71 C72 1.437(5)
C71 Si4 1.856(4)
C71 Fe8 2.061(4)
C72 C73 1.423(6)
C72 Fe8 2.034(4)
C72 H72 0.95
C73 C74 1.409(6)
C73 Fe8 2.035(4)
C73 H73 0.95
C74 C75 1.422(6)
C74 Fe8 2.042(4)
C74 H74 0.95
C75 Fe8 2.046(4)
C75 H75 0.95
C76 C77 1.386(7)
C76 C80 1.425(7)
C76 Fe8 2.038(4)
C76 H76 0.95
C77 C78 1.398(6)
C77 Fe8 2.054(4)
C77 H77 0.95
C78 C79 1.394(7)
C78 Fe8 2.041(4)
C78 H78 0.95
C79 C80 1.416(7)
C79 Fe8 2.036(4)
C79 H79 0.95
C80 Fe8 2.030(5)
C80 H80 0.95
C81 O7 1.243(5)
C81 O8 1.246(5)
C81 C82 1.512(6)
C82 H82A 0.98
C82 H82B 0.98
C82 H82C 0.98
C83 N1 1.521(5)
C83 C84 1.504(6)
C83 H83A 0.99
C83 H83B 0.99
C84 C85 1.514(5)
C84 H84A 0.99
C84 H84B 0.99
C85 C86 1.514(6)
C85 H85A 0.99
C85 H85B 0.99
C86 H86A 0.98
C86 H86B 0.98
C86 H86C 0.98
C87 N1 1.521(5)
C87 C88 1.523(6)
C87 H87A 0.99
C87 H87B 0.99
C88 C89 1.514(6)
C88 H88A 0.99
C88 H88B 0.99
C89 C90 1.489(7)
C89 H89A 0.99
C89 H89B 0.99
C90 H90A 0.98
C90 H90B 0.98
C90 H90C 0.98
C91 N1 1.514(5)
C91 C92 1.522(5)
C91 H91A 0.99
C91 H91B 0.99
C92 C93 1.532(7)
C92 H92A 0.99
C92 H92B 0.99
C93 C94 1.510(7)
C93 H93A 0.99
C93 H93B 0.99
C94 H94A 0.98
C94 H94B 0.98
C94 H94C 0.98
C95 N1 1.524(5)
C95 C96 1.515(6)
C95 H95A 0.99
C95 H95B 0.99
C96 C97 1.558(7)
C96 H96A 0.99
C96 H96B 0.99
C97 C98 1.313(7)
C97 H97A 0.99
C97 H97B 0.99
C98 H98A 0.98
C98 H98B 0.98
C98 H98C 0.98
C99 Cl2 1.747(7)
C99 Cl1 1.750(7)
C99 H99A 0.99
C99 H99B 0.99
O1 Si1 1.612(3)
O1 H1O 0.819(19)
O2 Si2 1.609(3)
O2 H2O 0.84
O3 Si1 1.621(3)
O3 Si2 1.623(3)
O4 Si3 1.617(3)
O4 H4O 0.84
O5 Si4 1.635(3)
O5 H5O 0.84
O6 Si3 1.633(3)
O6 Si4 1.629(3)

loop_
_geom_hbond_atom_site_label_D
_geom_hbond_atom_site_label_H
_geom_hbond_atom_site_label_A
_geom_hbond_site_symmetry_A
_geom_hbond_distance_DH
_geom_hbond_distance_HA
_geom_hbond_distance_DA
_geom_hbond_angle_DHA
O5 H5O O8 1_545 0.84 2.0 2.794(4) 158.3
O4 H4O O8 1_545 0.84 2.12 2.687(4) 124.4
O2 H2O O7 . 0.84 2.11 2.662(4) 122.8
O1 H1O O7 . 0.819(19) 1.87(2) 2.676(4) 170.(5)
C95 H95B O5 1_465 0.99 2.63 3.622(5) 175.1
C92 H92B O5 1_465 0.99 2.52 3.334(5) 139.9
C87 H87B O8 1_455 0.99 2.6 3.555(5) 162.7

loop_
_geom_torsion_atom_site_label_1
_geom_torsion_atom_site_label_2
_geom_torsion_atom_site_label_3
_geom_torsion_atom_site_label_4
_geom_torsion
C5 C1 C2 C3 -0.1(4)
Si1 C1 C2 C3 178.2(3)
Fe1 C1 C2 C3 59.6(3)
C5 C1 C2 Fe1 -59.6(3)
Si1 C1 C2 Fe1 118.6(3)
C1 C2 C3 C4 0.2(5)
Fe1 C2 C3 C4 59.8(3)
C1 C2 C3 Fe1 -59.6(3)
C2 C3 C4 C5 -0.2(5)
Fe1 C3 C4 C5 58.9(3)
C2 C3 C4 Fe1 -59.1(3)
C3 C4 C5 C1 0.2(5)
Fe1 C4 C5 C1 59.4(3)
C3 C4 C5 Fe1 -59.3(3)
C2 C1 C5 C4 -0.1(4)
Si1 C1 C5 C4 -178.3(3)
Fe1 C1 C5 C4 -59.3(3)
C2 C1 C5 Fe1 59.3(3)
Si1 C1 C5 Fe1 -119.0(3)
C10 C6 C7 C8 0.8(5)
Fe1 C6 C7 C8 -59.6(3)
C10 C6 C7 Fe1 60.4(3)
C6 C7 C8 C9 -0.7(5)
Fe1 C7 C8 C9 -59.7(3)
C6 C7 C8 Fe1 58.9(3)
C7 C8 C9 C10 0.4(5)
Fe1 C8 C9 C10 -59.0(3)
C7 C8 C9 Fe1 59.3(3)
C8 C9 C10 C6 0.1(5)
Fe1 C9 C10 C6 -59.4(3)
C8 C9 C10 Fe1 59.5(3)
C7 C6 C10 C9 -0.6(5)
Fe1 C6 C10 C9 60.2(3)
C7 C6 C10 Fe1 -60.8(3)
C15 C11 C12 C13 -0.4(5)
Si1 C11 C12 C13 177.4(3)
Fe2 C11 C12 C13 -59.6(3)
C15 C11 C12 Fe2 59.1(3)
Si1 C11 C12 Fe2 -123.0(3)
C11 C12 C13 C14 0.1(5)
Fe2 C12 C13 C14 -59.8(3)
C11 C12 C13 Fe2 59.9(3)
C12 C13 C14 C15 0.3(5)
Fe2 C13 C14 C15 -58.8(3)
C12 C13 C14 Fe2 59.1(3)
C13 C14 C15 C11 -0.6(5)
Fe2 C14 C15 C11 -59.3(3)
C13 C14 C15 Fe2 58.7(3)
C12 C11 C15 C14 0.6(4)
Si1 C11 C15 C14 -177.2(3)
Fe2 C11 C15 C14 59.7(3)
C12 C11 C15 Fe2 -59.0(3)
Si1 C11 C15 Fe2 123.1(3)
C20 C16 C17 C18 -0.1(5)
Fe2 C16 C17 C18 59.5(3)
C20 C16 C17 Fe2 -59.6(3)
C16 C17 C18 C19 -0.2(5)
Fe2 C17 C18 C19 59.0(3)
C16 C17 C18 Fe2 -59.3(3)
C17 C18 C19 C20 0.4(5)
Fe2 C18 C19 C20 59.8(3)
C17 C18 C19 Fe2 -59.4(3)
C18 C19 C20 C16 -0.5(5)
Fe2 C19 C20 C16 59.2(3)
C18 C19 C20 Fe2 -59.7(3)
C17 C16 C20 C19 0.4(5)
Fe2 C16 C20 C19 -59.3(3)
C17 C16 C20 Fe2 59.6(3)
C25 C21 C22 C23 -0.2(4)
Si2 C21 C22 C23 -175.1(3)
Fe3 C21 C22 C23 58.8(3)
C25 C21 C22 Fe3 -59.0(3)
Si2 C21 C22 Fe3 126.0(3)
C21 C22 C23 C24 0.4(5)
Fe3 C22 C23 C24 59.7(3)
C21 C22 C23 Fe3 -59.2(3)
C22 C23 C24 C25 -0.5(5)
Fe3 C23 C24 C25 59.0(3)
C22 C23 C24 Fe3 -59.5(3)
C23 C24 C25 C21 0.4(5)
Fe3 C24 C25 C21 59.6(3)
C23 C24 C25 Fe3 -59.2(3)
C22 C21 C25 C24 -0.1(5)
Si2 C21 C25 C24 174.9(3)
Fe3 C21 C25 C24 -59.5(3)
C22 C21 C25 Fe3 59.4(3)
Si2 C21 C25 Fe3 -125.6(3)
C30 C26 C27 C28 -0.8(5)
Fe3 C26 C27 C28 -59.9(3)
C30 C26 C27 Fe3 59.1(3)
C26 C27 C28 C29 0.7(5)
Fe3 C27 C28 C29 -59.4(3)
C26 C27 C28 Fe3 60.0(3)
C27 C28 C29 C30 -0.3(6)
Fe3 C28 C29 C30 -59.6(3)
C27 C28 C29 Fe3 59.4(3)
C27 C26 C30 C29 0.7(6)
Fe3 C26 C30 C29 59.5(3)
C27 C26 C30 Fe3 -58.8(3)
C28 C29 C30 C26 -0.3(6)
Fe3 C29 C30 C26 -60.0(3)
C28 C29 C30 Fe3 59.7(3)
C35 C31 C32 C33 -0.2(4)
Si2 C31 C32 C33 177.7(3)
Fe4 C31 C32 C33 59.2(3)
C35 C31 C32 Fe4 -59.4(3)
Si2 C31 C32 Fe4 118.5(3)
C31 C32 C33 C34 0.1(5)
Fe4 C32 C33 C34 59.6(3)
C31 C32 C33 Fe4 -59.4(3)
C32 C33 C34 C35 0.0(5)
Fe4 C33 C34 C35 59.2(3)
C32 C33 C34 Fe4 -59.2(3)
C32 C31 C35 C34 0.2(4)
Si2 C31 C35 C34 -177.8(3)
Fe4 C31 C35 C34 -59.2(3)
C32 C31 C35 Fe4 59.4(3)
Si2 C31 C35 Fe4 -118.6(3)
C33 C34 C35 C31 -0.1(5)
Fe4 C34 C35 C31 59.5(3)
C33 C34 C35 Fe4 -59.5(3)
C40 C36 C37 C38 0.2(5)
Fe4 C36 C37 C38 -60.1(3)
C40 C36 C37 Fe4 60.3(3)
C36 C37 C38 C39 -0.1(5)
Fe4 C37 C38 C39 -59.6(3)
C36 C37 C38 Fe4 59.4(3)
C37 C38 C39 C40 -0.1(5)
Fe4 C38 C39 C40 -59.5(3)
C37 C38 C39 Fe4 59.4(3)
C37 C36 C40 C39 -0.3(5)
Fe4 C36 C40 C39 60.1(3)
C37 C36 C40 Fe4 -60.4(3)
C38 C39 C40 C36 0.2(5)
Fe4 C39 C40 C36 -59.6(3)
C38 C39 C40 Fe4 59.8(3)
C45 C41 C42 C43 -0.5(5)
Si3 C41 C42 C43 178.5(3)
Fe5 C41 C42 C43 -59.4(3)
C45 C41 C42 Fe5 58.9(3)
Si3 C41 C42 Fe5 -122.1(3)
C41 C42 C43 C44 0.4(5)
Fe5 C42 C43 C44 -59.2(3)
C41 C42 C43 Fe5 59.6(3)
C42 C43 C44 C45 -0.1(5)
Fe5 C43 C44 C45 -59.0(3)
C42 C43 C44 Fe5 58.9(3)
C43 C44 C45 C41 -0.2(5)
Fe5 C44 C45 C41 -59.6(3)
C43 C44 C45 Fe5 59.4(3)
C42 C41 C45 C44 0.4(4)
Si3 C41 C45 C44 -178.6(3)
Fe5 C41 C45 C44 59.3(3)
C42 C41 C45 Fe5 -58.8(3)
Si3 C41 C45 Fe5 122.1(3)
C50 C46 C47 C48 -0.1(5)
Fe5 C46 C47 C48 59.4(3)
C50 C46 C47 Fe5 -59.5(3)
C46 C47 C48 C49 1.2(6)
Fe5 C47 C48 C49 60.3(4)
C46 C47 C48 Fe5 -59.1(3)
C47 C48 C49 C50 -1.8(6)
Fe5 C48 C49 C50 58.3(4)
C47 C48 C49 Fe5 -60.2(3)
C48 C49 C50 C46 1.8(6)
Fe5 C49 C50 C46 60.1(3)
C48 C49 C50 Fe5 -58.3(4)
C47 C46 C50 C49 -1.0(5)
Fe5 C46 C50 C49 -60.6(4)
C47 C46 C50 Fe5 59.6(3)
C55 C51 C52 C53 0.0(4)
Si3 C51 C52 C53 -178.2(3)
Fe6 C51 C52 C53 -58.9(3)
C55 C51 C52 Fe6 58.9(3)
Si3 C51 C52 Fe6 -119.3(3)
C51 C52 C53 C54 -0.5(5)
Fe6 C52 C53 C54 -59.7(3)
C51 C52 C53 Fe6 59.3(3)
C52 C53 C54 C55 0.7(5)
Fe6 C53 C54 C55 -58.5(3)
C52 C53 C54 Fe6 59.3(3)
C53 C54 C55 C51 -0.7(5)
Fe6 C54 C55 C51 -60.0(3)
C53 C54 C55 Fe6 59.3(3)
C52 C51 C55 C54 0.4(4)
Si3 C51 C55 C54 178.7(3)
Fe6 C51 C55 C54 59.8(3)
C52 C51 C55 Fe6 -59.4(3)
Si3 C51 C55 Fe6 118.9(3)
C60 C56 C57 C58 0.9(5)
Fe6 C56 C57 C58 59.5(3)
C60 C56 C57 Fe6 -58.6(3)
C56 C57 C58 C59 -0.6(5)
Fe6 C57 C58 C59 59.0(3)
C56 C57 C58 Fe6 -59.6(3)
C57 C58 C59 C60 0.1(5)
Fe6 C58 C59 C60 59.5(3)
C57 C58 C59 Fe6 -59.5(3)
C57 C56 C60 C59 -0.8(5)
Fe6 C56 C60 C59 -59.5(3)
C57 C56 C60 Fe6 58.7(3)
C58 C59 C60 C56 0.5(5)
Fe6 C59 C60 C56 60.2(3)
C58 C59 C60 Fe6 -59.7(3)
C65 C61 C62 C63 -0.3(5)
Si4 C61 C62 C63 -176.7(3)
Fe7 C61 C62 C63 -59.7(3)
C65 C61 C62 Fe7 59.5(3)
Si4 C61 C62 Fe7 -116.9(3)
C61 C62 C63 C64 -0.3(5)
Fe7 C62 C63 C64 -60.2(3)
C61 C62 C63 Fe7 59.9(3)
C62 C63 C64 C65 0.7(5)
Fe7 C63 C64 C65 -58.5(3)
C62 C63 C64 Fe7 59.2(3)
C63 C64 C65 C61 -0.9(5)
Fe7 C64 C65 C61 -59.3(3)
C63 C64 C65 Fe7 58.5(3)
C62 C61 C65 C64 0.7(5)
Si4 C61 C65 C64 177.0(3)
Fe7 C61 C65 C64 59.8(3)
C62 C61 C65 Fe7 -59.1(3)
Si4 C61 C65 Fe7 117.1(3)
C70 C66 C67 C68 0.3(6)
Fe7 C66 C67 C68 60.0(4)
C70 C66 C67 Fe7 -59.7(3)
C66 C67 C68 C69 -0.5(6)
Fe7 C67 C68 C69 59.0(4)
C66 C67 C68 Fe7 -59.4(4)
C67 C68 C69 C70 0.5(6)
Fe7 C68 C69 C70 59.2(4)
C67 C68 C69 Fe7 -58.7(4)
C67 C66 C70 C69 0.0(6)
Fe7 C66 C70 C69 -60.0(3)
C67 C66 C70 Fe7 59.9(4)
C68 C69 C70 C66 -0.3(6)
Fe7 C69 C70 C66 59.7(3)
C68 C69 C70 Fe7 -60.0(4)
C75 C71 C72 C73 -0.3(4)
Si4 C71 C72 C73 -178.7(3)
Fe8 C71 C72 C73 -59.3(3)
C75 C71 C72 Fe8 59.0(3)
Si4 C71 C72 Fe8 -119.4(3)
C71 C72 C73 C74 0.4(4)
Fe8 C72 C73 C74 -59.4(3)
C71 C72 C73 Fe8 59.8(3)
C72 C73 C74 C75 -0.4(4)
Fe8 C73 C74 C75 -59.5(3)
C72 C73 C74 Fe8 59.1(3)
C73 C74 C75 C71 0.2(4)
Fe8 C74 C75 C71 -59.1(3)
C73 C74 C75 Fe8 59.3(3)
C72 C71 C75 C74 0.0(4)
Si4 C71 C75 C74 178.4(3)
Fe8 C71 C75 C74 58.7(3)
C72 C71 C75 Fe8 -58.7(3)
Si4 C71 C75 Fe8 119.7(3)
C80 C76 C77 C78 0.5(5)
Fe8 C76 C77 C78 -58.8(3)
C80 C76 C77 Fe8 59.4(3)
C76 C77 C78 C79 -0.8(5)
Fe8 C77 C78 C79 -59.6(3)
C76 C77 C78 Fe8 58.9(3)
C77 C78 C79 C80 0.7(5)
Fe8 C78 C79 C80 -59.4(3)
C77 C78 C79 Fe8 60.1(3)
C78 C79 C80 C76 -0.4(5)
Fe8 C79 C80 C76 -60.3(3)
C78 C79 C80 Fe8 59.9(3)
C77 C76 C80 C79 -0.1(5)
Fe8 C76 C80 C79 60.3(3)
C77 C76 C80 Fe8 -60.4(3)
N1 C83 C84 C85 -176.6(4)
C83 C84 C85 C86 173.3(4)
N1 C87 C88 C89 -168.1(4)
C87 C88 C89 C90 71.0(5)
N1 C91 C92 C93 163.7(4)
C91 C92 C93 C94 -81.0(5)
N1 C95 C96 C97 177.1(4)
C95 C96 C97 C98 -96.4(6)
C88 C87 N1 C95 -62.0(4)
C88 C87 N1 C83 57.1(4)
C88 C87 N1 C91 176.1(3)
C96 C95 N1 C87 -177.6(4)
C96 C95 N1 C83 61.7(5)
C96 C95 N1 C91 -57.3(5)
C84 C83 N1 C87 49.0(5)
C84 C83 N1 C95 167.6(4)
C84 C83 N1 C91 -70.9(4)
C92 C91 N1 C87 63.2(4)
C92 C91 N1 C95 -56.3(4)
C92 C91 N1 C83 -175.8(3)
Si2 O3 Si1 O1 42.6(5)
Si2 O3 Si1 C11 -80.0(4)
Si2 O3 Si1 C1 161.9(4)
C12 C11 Si1 O1 48.6(4)
C15 C11 Si1 O1 -134.0(3)
Fe2 C11 Si1 O1 -41.9(3)
C12 C11 Si1 O3 172.6(3)
C15 C11 Si1 O3 -10.0(4)
Fe2 C11 Si1 O3 82.1(3)
C12 C11 Si1 C1 -69.8(4)
C15 C11 Si1 C1 107.6(4)
Fe2 C11 Si1 C1 -160.3(2)
C5 C1 Si1 O1 -79.3(4)
C2 C1 Si1 O1 102.8(4)
Fe1 C1 Si1 O1 -168.3(2)
C5 C1 Si1 O3 159.0(3)
C2 C1 Si1 O3 -18.9(4)
Fe1 C1 Si1 O3 70.0(3)
C5 C1 Si1 C11 39.8(4)
C2 C1 Si1 C11 -138.1(3)
Fe1 C1 Si1 C11 -49.1(3)
Si1 O3 Si2 O2 -29.7(5)
Si1 O3 Si2 C21 87.7(4)
Si1 O3 Si2 C31 -152.7(4)
C22 C21 Si2 O2 -168.8(3)
C25 C21 Si2 O2 17.3(4)
Fe3 C21 Si2 O2 -75.0(3)
C22 C21 Si2 O3 70.0(4)
C25 C21 Si2 O3 -103.9(3)
Fe3 C21 Si2 O3 163.8(2)
C22 C21 Si2 C31 -45.0(4)
C25 C21 Si2 C31 141.1(3)
Fe3 C21 Si2 C31 48.8(3)
C35 C31 Si2 O2 30.5(4)
C32 C31 Si2 O2 -147.0(3)
Fe4 C31 Si2 O2 -57.9(3)
C35 C31 Si2 O3 153.7(3)
C32 C31 Si2 O3 -23.9(4)
Fe4 C31 Si2 O3 65.3(3)
C35 C31 Si2 C21 -90.0(4)
C32 C31 Si2 C21 92.5(4)
Fe4 C31 Si2 C21 -178.4(2)
Si4 O6 Si3 O4 -42.7(3)
Si4 O6 Si3 C51 -166.4(3)
Si4 O6 Si3 C41 77.0(3)
C55 C51 Si3 O4 -156.6(3)
C52 C51 Si3 O4 21.2(4)
Fe6 C51 Si3 O4 -68.5(3)
C55 C51 Si3 O6 -33.0(4)
C52 C51 Si3 O6 144.8(3)
Fe6 C51 Si3 O6 55.1(3)
C55 C51 Si3 C41 84.2(4)
C52 C51 Si3 C41 -97.9(4)
Fe6 C51 Si3 C41 172.3(2)
C45 C41 Si3 O4 -141.5(3)
C42 C41 Si3 O4 39.7(4)
Fe5 C41 Si3 O4 -52.4(3)
C45 C41 Si3 O6 96.2(3)
C42 C41 Si3 O6 -82.6(4)
Fe5 C41 Si3 O6 -174.7(2)
C45 C41 Si3 C51 -19.7(4)
C42 C41 Si3 C51 161.6(3)
Fe5 C41 Si3 C51 69.4(3)
Si3 O6 Si4 O5 22.5(3)
Si3 O6 Si4 C61 -95.3(3)
Si3 O6 Si4 C71 142.4(3)
C62 C61 Si4 O6 31.1(4)
C65 C61 Si4 O6 -144.5(4)
Fe7 C61 Si4 O6 -55.3(3)
C62 C61 Si4 O5 -86.6(4)
C65 C61 Si4 O5 97.8(4)
Fe7 C61 Si4 O5 -173.1(2)
C62 C61 Si4 C71 151.3(3)
C65 C61 Si4 C71 -24.2(4)
Fe7 C61 Si4 C71 64.9(3)
C75 C71 Si4 O6 102.4(3)
C72 C71 Si4 O6 -79.5(3)
Fe8 C71 Si4 O6 -167.1(2)
C75 C71 Si4 O5 -138.8(3)
C72 C71 Si4 O5 39.3(4)
Fe8 C71 Si4 O5 -48.3(3)
C75 C71 Si4 C61 -17.9(4)
C72 C71 Si4 C61 160.3(3)
Fe8 C71 Si4 C61 72.7(3)
